data_4126043
loop_
_publ_author_name
'Teng, Peng'
'Ma, Ning'
'Cerrato, Darrell Cole'
'She, Fengyu'
'Odom, Timothy'
'Wang, Xiang'
'Ming, Li-June'
'van der Vaart, Arjan'
'Wojtas, Lukasz'
'Xu, Hai'
'Cai, Jianfeng'

_publ_section_title
;
 Right-Handed Helical Foldamers Consisting of De Novo d-AApeptides.
;
_journal_issue 21
_journal_name_full 'Journal of the American Chemical Society'
_journal_page_first 7363
_journal_page_last 7369
_journal_paper_doi 10.1021/jacs.7b03007
_journal_volume 139
_journal_year 2017
_chemical_absolute_configuration ad
_chemical_formula_moiety 'C83 H100 Cl3 N15 O18 S3, 2.5(C4H8O), 0.5(CH3CN)'
_chemical_formula_sum 'C94 H121.5 Cl3 N15.5 O20.5 S3'
_chemical_formula_weight 1999.09
_space_group_crystal_system orthorhombic
_space_group_IT_number 19
_space_group_name_Hall 'P 2ac 2ab'
_space_group_name_H-M_alt 'P 21 21 21'
_symmetry_space_group_name_Hall 'P 2ac 2ab'
_symmetry_space_group_name_H-M 'P 21 21 21'
_atom_sites_solution_hydrogens geom
_audit_creation_method SHELXL-2016/6
_cell_angle_alpha 90
_cell_angle_beta 90
_cell_angle_gamma 90
_cell_formula_units_Z 4
_cell_length_a 13.8067(3)
_cell_length_b 20.7486(5)
_cell_length_c 35.9788(9)
_cell_measurement_reflns_used 9409
_cell_measurement_temperature 100(2)
_cell_measurement_theta_max 68.5
_cell_measurement_theta_min 2.25
_cell_volume 10306.8(4)
_computing_structure_refinement 'SHELXL-2016/6 (Sheldrick, 2016)'
_diffrn_ambient_temperature 100(2)
_diffrn_measured_fraction_theta_full 0.987
_diffrn_measured_fraction_theta_max 0.981
_diffrn_measurement_device_type 'Bruker D8 Venture PHOTON 100 CMOS'
_diffrn_measurement_method 'omega scans'
_diffrn_radiation_monochromator mirrors
_diffrn_radiation_type CuK\a
_diffrn_radiation_wavelength 1.54178
_diffrn_reflns_av_R_equivalents 0.0386
_diffrn_reflns_av_unetI/netI 0.0340
_diffrn_reflns_Laue_measured_fraction_full 0.987
_diffrn_reflns_Laue_measured_fraction_max 0.981
_diffrn_reflns_limit_h_max 16
_diffrn_reflns_limit_h_min -16
_diffrn_reflns_limit_k_max 24
_diffrn_reflns_limit_k_min -24
_diffrn_reflns_limit_l_max 41
_diffrn_reflns_limit_l_min -38
_diffrn_reflns_number 92758
_diffrn_reflns_point_group_measured_fraction_full 0.982
_diffrn_reflns_point_group_measured_fraction_max 0.972
_diffrn_reflns_theta_full 67.679
_diffrn_reflns_theta_max 69.017
_diffrn_reflns_theta_min 2.458
_diffrn_source 'INCOATEC Imus micro-focus source'_diffrn_detector_area_resol_mean'
_exptl_absorpt_coefficient_mu 1.982
_exptl_absorpt_correction_T_max 0.5217
_exptl_absorpt_correction_T_min 0.3808
_exptl_absorpt_correction_type multi-scan
_exptl_crystal_colour colorless
_exptl_crystal_density_diffrn 1.288
_exptl_crystal_description block
_exptl_crystal_F_000 4228
_exptl_crystal_size_max 0.507
_exptl_crystal_size_mid 0.249
_exptl_crystal_size_min 0.136
_refine_diff_density_max 0.541
_refine_diff_density_min -0.501
_refine_diff_density_rms 0.055
_refine_ls_abs_structure_details
;
 Flack x determined using 7222 quotients [(I+)-(I-)]/[(I+)+(I-)]
 (Parsons, Flack and Wagner, Acta Cryst. B69 (2013) 249-259).
;
_refine_ls_abs_structure_Flack 0.047(4)
_refine_ls_extinction_coef 0.00097(7)
_refine_ls_extinction_expression Fc^*^=kFc[1+0.001xFc^2^\l^3^/sin(2\q)]^-1/4^
_refine_ls_extinction_method 'SHELXL-2016/6 (Sheldrick 2016)'
_refine_ls_goodness_of_fit_ref 1.002
_refine_ls_hydrogen_treatment constr
_refine_ls_matrix_type full
_refine_ls_number_parameters 1286
_refine_ls_number_reflns 18639
_refine_ls_number_restraints 311
_refine_ls_restrained_S_all 1.015
_refine_ls_R_factor_all 0.0525
_refine_ls_R_factor_gt 0.0481
_refine_ls_shift/su_max 0.000
_refine_ls_shift/su_mean 0.000
_refine_ls_structure_factor_coef Fsqd
_refine_ls_weighting_details 'w=1/[\s^2^(Fo^2^)+(0.0870P)^2^+4.1551P] where P=(Fo^2^+2Fc^2^)/3'
_refine_ls_weighting_scheme calc
_refine_ls_wR_factor_gt 0.1341
_refine_ls_wR_factor_ref 0.1388
_reflns_Friedel_coverage 0.818
_reflns_Friedel_fraction_full 0.976
_reflns_Friedel_fraction_max 0.961
_reflns_number_gt 17271
_reflns_number_total 18639
_reflns_threshold_expression 'I > 2\s(I)'
_cod_data_source_file ja7b03007_si_002.cif
_cod_data_source_block TP_G80_1_0m
_cod_depositor_comments 'Adding full bibliography for 4126041--4126043.cif.'
_cod_original_formula_sum 'C94 H121.50 Cl3 N15.50 O20.50 S3'
_cod_database_code 4126043
_shelx_shelxl_version_number 2016/6
_shelx_space_group_comment
;
The symmetry employed for this shelxl refinement is uniquely defined
by the following loop, which should always be used as a source of
symmetry information in preference to the above space-group names.
They are only intended as comments.
;
_shelx_estimated_absorpt_t_min 0.433
_shelx_estimated_absorpt_t_max 0.774

loop_
_space_group_symop_operation_xyz
'x, y, z'
'-x+1/2, -y, z+1/2'
'-x, y+1/2, -z+1/2'
'x+1/2, -y+1/2, -z'

loop_
_atom_site_label
_atom_site_type_symbol
_atom_site_fract_x
_atom_site_fract_y
_atom_site_fract_z
_atom_site_U_iso_or_equiv
_atom_site_adp_type
_atom_site_occupancy
_atom_site_site_symmetry_order
_atom_site_calc_flag
_atom_site_refinement_flags_posn
_atom_site_refinement_flags_adp
_atom_site_refinement_flags_occupancy
_atom_site_disorder_assembly
_atom_site_disorder_group
O_1 O 0.9236(3) 0.52182(18) 0.46367(8) 0.0626(9) Uani 1 1 d . . . . .
C_1 C 0.9109(4) 0.5142(2) 0.49709(12) 0.0531(11) Uani 1 1 d . . . . .
CA_1 C 0.9149(5) 0.5703(3) 0.52334(13) 0.0641(13) Uani 1 1 d . . . . .
HAA_1 H 0.981787 0.576677 0.531725 0.096 Uiso 1 1 calc R U . . .
HAB_1 H 0.873334 0.561731 0.544843 0.096 Uiso 1 1 calc R U . . .
HAC_1 H 0.892338 0.609260 0.510579 0.096 Uiso 1 1 calc R U . . .
O_2 O 0.7998(2) 0.38124(14) 0.42984(7) 0.0415(6) Uani 1 1 d . . . . .
C_2 C 0.7948(3) 0.40214(18) 0.46203(10) 0.0376(8) Uani 1 1 d . . . . .
CA_2 C 0.8838(3) 0.3995(2) 0.48744(10) 0.0424(9) Uani 1 1 d . . . . .
HA_2 H 0.942836 0.398211 0.471366 0.051 Uiso 1 1 calc R U . . .
N_2 N 0.8910(3) 0.45582(18) 0.51154(9) 0.0461(8) Uani 1 1 d . . . . .
H_2 H 0.882255 0.451642 0.535650 0.055 Uiso 1 1 calc R U . . .
CB_2 C 0.8811(3) 0.3374(2) 0.51034(11) 0.0470(9) Uani 1 1 d . . . . .
HBA_2 H 0.826645 0.339073 0.527786 0.070 Uiso 1 1 calc R U . . .
HBB_2 H 0.941804 0.332884 0.524203 0.070 Uiso 1 1 calc R U . . .
HBC_2 H 0.873076 0.300378 0.493683 0.070 Uiso 1 1 calc R U . . .
O_3 O 0.5795(3) 0.52883(15) 0.48290(8) 0.0632(10) Uani 1 1 d . . . . .
C_3 C 0.5834(3) 0.4929(2) 0.45563(11) 0.0450(9) Uani 1 1 d . . . . .
CA_3 C 0.6198(3) 0.42354(18) 0.45992(10) 0.0382(8) Uani 1 1 d . . . . .
HA_3 H 0.625086 0.402851 0.434896 0.046 Uiso 1 1 calc R U . . .
N14_3 N 0.7149(2) 0.42529(15) 0.47759(8) 0.0378(7) Uani 1 1 d . . . . .
H14_3 H 0.719509 0.442672 0.499831 0.045 Uiso 1 1 calc R U . . .
CB_3 C 0.5477(3) 0.3860(2) 0.48386(11) 0.0421(8) Uani 1 1 d . . . . .
HBA_3 H 0.534481 0.411328 0.506639 0.050 Uiso 1 1 calc R U . . .
HBB_3 H 0.486002 0.382244 0.470007 0.050 Uiso 1 1 calc R U . . .
CG_3 C 0.5801(3) 0.31886(19) 0.49528(10) 0.0381(8) Uani 1 1 d . . . . .
CD1_3 C 0.5622(4) 0.2975(2) 0.53084(12) 0.0491(10) Uani 1 1 d . . . . .
HD1_3 H 0.530258 0.325113 0.547954 0.059 Uiso 1 1 calc R U . . .
CE1_3 C 0.5900(4) 0.2363(2) 0.54213(13) 0.0598(13) Uani 1 1 d . . . . .
HE1_3 H 0.575910 0.222057 0.566642 0.072 Uiso 1 1 calc R U . . .
CZ_3 C 0.6384(4) 0.1958(2) 0.51758(13) 0.0531(11) Uani 1 1 d . . . . .
HZ_3 H 0.658487 0.154011 0.525208 0.064 Uiso 1 1 calc R U . . .
CE2_3 C 0.6568(3) 0.2171(2) 0.48202(13) 0.0507(10) Uani 1 1 d . . . . .
HE2_3 H 0.689908 0.189855 0.465025 0.061 Uiso 1 1 calc R U . . .
CD2_3 C 0.6274(3) 0.2780(2) 0.47077(12) 0.0448(9) Uani 1 1 d . . . . .
HD2_3 H 0.639761 0.291872 0.446055 0.054 Uiso 1 1 calc R U . . .
O_4 O 0.7818(2) 0.57495(13) 0.34863(8) 0.0461(7) Uani 1 1 d . . . . .
C_4 C 0.8028(3) 0.56253(19) 0.38102(11) 0.0420(9) Uani 1 1 d . . . . .
CA_4 C 0.7564(4) 0.5959(2) 0.41449(13) 0.0507(10) Uani 1 1 d . . . . .
HAA_4 H 0.733689 0.562449 0.432079 0.061 Uiso 1 1 calc R U . . .
HAB_4 H 0.806603 0.621653 0.427332 0.061 Uiso 1 1 calc R U . . .
NT_4 N 0.6758(3) 0.63769(18) 0.40554(12) 0.0568(10) Uani 1 1 d . . . . .
CB_4 C 0.5905(3) 0.6103(2) 0.38649(12) 0.0506(10) Uani 1 1 d . . . . .
HBA_4 H 0.613119 0.580131 0.367038 0.061 Uiso 1 1 calc R U . . .
HBB_4 H 0.555114 0.645685 0.373962 0.061 Uiso 1 1 calc R U . . .
CG_4 C 0.5205(3) 0.5748(2) 0.41212(12) 0.0483(10) Uani 1 1 d . . . . .
HG_4 H 0.512661 0.600263 0.435511 0.058 Uiso 1 1 calc R U . . .
N_4 N 0.5586(3) 0.51090(16) 0.42161(9) 0.0425(7) Uani 1 1 d . . . . .
H_4 H 0.565385 0.482688 0.403535 0.051 Uiso 1 1 calc R U . . .
CD_4 C 0.4221(4) 0.5680(3) 0.39362(15) 0.0594(12) Uani 1 1 d . . . . .
HDA_4 H 0.395716 0.610926 0.388406 0.089 Uiso 1 1 calc R U . . .
HDB_4 H 0.378082 0.544737 0.410216 0.089 Uiso 1 1 calc R U . . .
HDC_4 H 0.429181 0.544093 0.370294 0.089 Uiso 1 1 calc R U . . .
S1_4 S 0.69467(12) 0.71476(6) 0.39993(5) 0.0777(4) Uani 1 1 d . . . . .
O2_4 O 0.6049(4) 0.74630(18) 0.40673(12) 0.0803(12) Uani 1 1 d . . . . .
O3_4 O 0.7786(5) 0.7307(2) 0.42164(19) 0.118(2) Uani 1 1 d . . . . .
C4_4 C 0.7241(5) 0.7273(2) 0.3531(2) 0.0776(16) Uani 1 1 d D . . . .
C5_4 C 0.8192(5) 0.7212(3) 0.3405(3) 0.112(3) Uani 1 1 d D . . . .
H5_4 H 0.870237 0.712056 0.357431 0.135 Uiso 1 1 calc R U . . .
C6_4 C 0.8383(6) 0.7286(3) 0.3027(3) 0.129(3) Uani 1 1 d D . . . .
H6_4 H 0.902696 0.724890 0.293601 0.155 Uiso 1 1 calc R U . . .
C7_4 C 0.7634(7) 0.7415(3) 0.2785(3) 0.107(3) Uani 1 1 d D . . . .
C8_4 C 0.6709(5) 0.7492(2) 0.29104(19) 0.0796(18) Uani 1 1 d D . . . .
H8_4 H 0.620752 0.759952 0.274048 0.096 Uiso 1 1 calc R U . . .
C9_4 C 0.6499(4) 0.7415(2) 0.32795(16) 0.0653(13) Uani 1 1 d D . . . .
H9_4 H 0.585034 0.745766 0.336458 0.078 Uiso 1 1 calc R U . . .
Cl10_4 Cl 0.7861(2) 0.74992(8) 0.23126(8) 0.1646(15) Uani 1 1 d . . . . .
O_5 O 0.8720(2) 0.44472(15) 0.30249(7) 0.0459(7) Uani 1 1 d . . . . .
C_5 C 0.8555(3) 0.44615(18) 0.33602(10) 0.0356(8) Uani 1 1 d . . . . .
CA_5 C 0.9226(3) 0.4841(2) 0.36149(10) 0.0398(8) Uani 1 1 d . . . . .
HA_5 H 0.957024 0.516953 0.346029 0.048 Uiso 1 1 calc R U . . .
N_5 N 0.8696(2) 0.51797(16) 0.39023(9) 0.0406(7) Uani 1 1 d . . . . .
H_5 H 0.881035 0.509407 0.413777 0.049 Uiso 1 1 calc R U . . .
CB_5 C 0.9987(3) 0.4405(2) 0.37900(11) 0.0454(9) Uani 1 1 d . . . . .
HBA_5 H 0.967149 0.410238 0.396032 0.068 Uiso 1 1 calc R U . . .
HBB_5 H 1.045439 0.466833 0.392775 0.068 Uiso 1 1 calc R U . . .
HBC_5 H 1.032397 0.416496 0.359447 0.068 Uiso 1 1 calc R U . . .
O_6 O 0.5750(2) 0.42775(15) 0.35736(7) 0.0443(6) Uani 1 1 d . . . . .
C_6 C 0.6162(3) 0.40759(17) 0.32901(9) 0.0329(7) Uani 1 1 d . . . . .
CA_6 C 0.7155(3) 0.37623(17) 0.33039(9) 0.0318(7) Uani 1 1 d . . . . .
HA_6 H 0.740956 0.374177 0.304399 0.038 Uiso 1 1 calc R U . . .
N_6 N 0.7818(2) 0.41503(14) 0.35207(8) 0.0321(6) Uani 1 1 d . . . . .
H_6 H 0.773449 0.418175 0.376254 0.039 Uiso 1 1 calc R U . . .
CB_6 C 0.7104(3) 0.30666(18) 0.34549(10) 0.0362(8) Uani 1 1 d . . . . .
HBA_6 H 0.701000 0.307346 0.372770 0.043 Uiso 1 1 calc R U . . .
HBB_6 H 0.655051 0.283606 0.334136 0.043 Uiso 1 1 calc R U . . .
CG_6 C 0.8036(3) 0.27273(18) 0.33610(11) 0.0379(8) Uani 1 1 d . . . . .
CD1_6 C 0.8134(3) 0.2413(2) 0.30202(11) 0.0468(9) Uani 1 1 d . . . . .
HD1_6 H 0.758983 0.237734 0.285994 0.056 Uiso 1 1 calc R U . . .
CE1_6 C 0.9014(4) 0.2153(2) 0.29126(13) 0.0584(12) Uani 1 1 d . . . . .
HE1_6 H 0.907185 0.193957 0.268003 0.070 Uiso 1 1 calc R U . . .
CZ_6 C 0.9813(4) 0.2205(3) 0.31459(16) 0.0661(14) Uani 1 1 d . . . . .
HZ_6 H 1.042023 0.202958 0.307365 0.079 Uiso 1 1 calc R U . . .
CE2_6 C 0.9716(4) 0.2515(3) 0.34840(17) 0.0660(13) Uani 1 1 d . . . . .
HE2_6 H 1.026239 0.255543 0.364267 0.079 Uiso 1 1 calc R U . . .
CD2_6 C 0.8842(3) 0.2763(2) 0.35933(14) 0.0502(10) Uani 1 1 d . . . . .
HD2_6 H 0.878413 0.296216 0.383008 0.060 Uiso 1 1 calc R U . . .
O_7 O 0.6622(2) 0.56759(14) 0.22221(7) 0.0425(6) Uani 1 1 d . . . . .
C_7 C 0.6871(3) 0.56630(19) 0.25468(10) 0.0381(8) Uani 1 1 d . . . . .
CA_7 C 0.6142(3) 0.5660(2) 0.28679(10) 0.0408(8) Uani 1 1 d . . . . .
HAA_7 H 0.634449 0.533004 0.305061 0.049 Uiso 1 1 calc R U . . .
HAB_7 H 0.616771 0.608426 0.299367 0.049 Uiso 1 1 calc R U . . .
NT_7 N 0.5145(3) 0.55324(18) 0.27604(10) 0.0469(8) Uani 1 1 d . . . . .
CB_7 C 0.4899(3) 0.4917(2) 0.25845(11) 0.0477(10) Uani 1 1 d . . . . .
HBA_7 H 0.539884 0.481467 0.239637 0.057 Uiso 1 1 calc R U . . .
HBB_7 H 0.427318 0.496515 0.245308 0.057 Uiso 1 1 calc R U . . .
CG_7 C 0.4822(3) 0.4353(2) 0.28567(11) 0.0446(9) Uani 1 1 d . . . . .
HG_7 H 0.449020 0.450129 0.308858 0.054 Uiso 1 1 calc R U . . .
N_7 N 0.5787(2) 0.41131(16) 0.29499(8) 0.0376(7) Uani 1 1 d . . . . .
H_7 H 0.615297 0.398146 0.276459 0.045 Uiso 1 1 calc R U . . .
CD_7 C 0.4236(3) 0.3802(3) 0.26812(15) 0.0600(12) Uani 1 1 d . . . . .
HDA_7 H 0.357097 0.394683 0.263572 0.090 Uiso 1 1 calc R U . . .
HDB_7 H 0.422782 0.343210 0.285064 0.090 Uiso 1 1 calc R U . . .
HDC_7 H 0.453574 0.367514 0.244538 0.090 Uiso 1 1 calc R U . . .
S1_7 S 0.43714(8) 0.61206(7) 0.27177(3) 0.0563(3) Uani 1 1 d . . . . .
O2_7 O 0.4720(3) 0.66384(19) 0.29452(9) 0.0661(10) Uani 1 1 d . . . . .
O3_7 O 0.3431(2) 0.5853(2) 0.27815(10) 0.0749(12) Uani 1 1 d . . . . .
C4_7 C 0.4402(3) 0.6374(2) 0.22474(12) 0.0495(10) Uani 1 1 d . . . . .
C5_7 C 0.5167(4) 0.6751(2) 0.21218(13) 0.0537(11) Uani 1 1 d . . . . .
H5_7 H 0.564669 0.689572 0.229169 0.064 Uiso 1 1 calc R U . . .
C6_7 C 0.5231(4) 0.6918(2) 0.17493(12) 0.0521(10) Uani 1 1 d . . . . .
H6_7 H 0.574585 0.717924 0.165995 0.063 Uiso 1 1 calc R U . . .
C7_7 C 0.4522(4) 0.6693(2) 0.15136(11) 0.0481(10) Uani 1 1 d . . . . .
C8_7 C 0.3757(4) 0.6329(2) 0.16326(12) 0.0510(10) Uani 1 1 d . . . . .
H8_7 H 0.327606 0.619090 0.146171 0.061 Uiso 1 1 calc R U . . .
C9_7 C 0.3691(3) 0.6164(2) 0.20057(12) 0.0492(10) Uani 1 1 d . . . . .
H9_7 H 0.316531 0.591044 0.209339 0.059 Uiso 1 1 calc R U . . .
Cl10_7 Cl 0.45934(11) 0.68835(5) 0.10407(3) 0.0616(3) Uani 1 1 d . . . . .
O_8 O 0.8793(2) 0.51967(14) 0.17866(7) 0.0442(6) Uani 1 1 d . . . . .
C_8 C 0.8562(3) 0.51207(19) 0.21135(10) 0.0358(8) Uani 1 1 d . . . . .
CA_8 C 0.8569(3) 0.5696(2) 0.23775(10) 0.0403(8) Uani 1 1 d . . . . .
HA_8 H 0.846428 0.609386 0.222629 0.048 Uiso 1 1 calc R U . . .
N_8 N 0.7797(2) 0.56602(16) 0.26546(8) 0.0384(7) Uani 1 1 d . . . . .
H_8 H 0.794204 0.563707 0.289245 0.046 Uiso 1 1 calc R U . . .
CB_8 C 0.9563(3) 0.5752(2) 0.25657(12) 0.0493(10) Uani 1 1 d . . . . .
HBA_8 H 0.967366 0.537336 0.272287 0.074 Uiso 1 1 calc R U . . .
HBB_8 H 0.958002 0.614211 0.271902 0.074 Uiso 1 1 calc R U . . .
HBC_8 H 1.006908 0.577639 0.237530 0.074 Uiso 1 1 calc R U . . .
O_9 O 0.6745(2) 0.36493(14) 0.22867(8) 0.0471(7) Uani 1 1 d . . . . .
C_9 C 0.7275(3) 0.37166(18) 0.20121(10) 0.0381(8) Uani 1 1 d . . . . .
CA_9 C 0.8309(3) 0.39605(18) 0.20470(10) 0.0362(8) Uani 1 1 d . . . . .
HA_9 H 0.855352 0.406122 0.179199 0.043 Uiso 1 1 calc R U . . .
N_9 N 0.8315(2) 0.45516(15) 0.22624(8) 0.0355(7) Uani 1 1 d . . . . .
H_9 H 0.815233 0.453600 0.249870 0.043 Uiso 1 1 calc R U . . .
CB_9 C 0.8992(3) 0.3456(2) 0.22231(13) 0.0525(11) Uani 1 1 d . . . . .
HBA_9 H 0.880417 0.338090 0.248507 0.063 Uiso 1 1 calc R U . . .
HBB_9 H 0.893723 0.304304 0.208737 0.063 Uiso 1 1 calc R U . . .
CG_9 C 1.0016(3) 0.3694(3) 0.22065(14) 0.0609(14) Uani 1 1 d . . . . .
CD1_9 C 1.0498(4) 0.3712(3) 0.18663(15) 0.0678(16) Uani 1 1 d . . . . .
HD1_9 H 1.019002 0.354268 0.165132 0.081 Uiso 1 1 calc R U . . .
CE1_9 C 1.1407(4) 0.3970(4) 0.18368(16) 0.080(2) Uani 1 1 d . . . . .
HE1_9 H 1.173090 0.396482 0.160393 0.096 Uiso 1 1 calc R U . . .
CZ_9 C 1.1857(4) 0.4239(5) 0.21431(19) 0.103(3) Uani 1 1 d . . . . .
HZ_9 H 1.247332 0.443823 0.211974 0.124 Uiso 1 1 calc R U . . .
CE2_9 C 1.1401(4) 0.4215(5) 0.2480(2) 0.114(3) Uani 1 1 d . . . . .
HE2_9 H 1.171145 0.438919 0.269280 0.137 Uiso 1 1 calc R U . . .
CD2_9 C 1.0480(4) 0.3936(5) 0.25151(17) 0.095(3) Uani 1 1 d . . . . .
HD2_9 H 1.017665 0.391363 0.275179 0.114 Uiso 1 1 calc R U . . .
O_10 O 0.6007(2) 0.51853(13) 0.09451(7) 0.0405(6) Uani 1 1 d . . . . .
C_10 C 0.6177(3) 0.52411(17) 0.12780(10) 0.0357(8) Uani 1 1 d . . . . .
CA_10 C 0.5632(3) 0.48636(18) 0.15726(10) 0.0390(8) Uani 1 1 d . . . . .
HAA_10 H 0.610272 0.470398 0.175880 0.047 Uiso 1 1 calc R U . . .
HAB_10 H 0.518125 0.515924 0.170176 0.047 Uiso 1 1 calc R U . . .
NT_10 N 0.5084(2) 0.43182(16) 0.14297(9) 0.0410(7) Uani 1 1 d . . . . .
CB_10 C 0.5584(3) 0.37609(19) 0.12635(11) 0.0411(8) Uani 1 1 d . . . . .
HBA_10 H 0.607945 0.392072 0.108734 0.049 Uiso 1 1 calc R U . . .
HBB_10 H 0.510790 0.350590 0.111954 0.049 Uiso 1 1 calc R U . . .
CG_10 C 0.6076(3) 0.33168(19) 0.15464(12) 0.0419(8) Uani 1 1 d . . . . .
HG_10 H 0.564522 0.326643 0.176802 0.050 Uiso 1 1 calc R U . . .
N_10 N 0.6998(2) 0.35951(16) 0.16636(9) 0.0400(7) Uani 1 1 d . . . . .
H_10 H 0.741291 0.369255 0.148673 0.048 Uiso 1 1 calc R U . . .
CD_10 C 0.6259(4) 0.2656(2) 0.13736(14) 0.0523(10) Uani 1 1 d . . . . .
HDA_10 H 0.564546 0.247638 0.128363 0.078 Uiso 1 1 calc R U . . .
HDB_10 H 0.653687 0.236755 0.156093 0.078 Uiso 1 1 calc R U . . .
HDC_10 H 0.671092 0.270012 0.116520 0.078 Uiso 1 1 calc R U . . .
S1_10 S 0.39179(7) 0.43618(5) 0.13718(3) 0.0469(2) Uani 1 1 d . . . . .
O2_10 O 0.3531(2) 0.37349(15) 0.14366(10) 0.0585(8) Uani 1 1 d . . . . .
O3_10 O 0.3593(2) 0.48980(15) 0.15891(10) 0.0585(8) Uani 1 1 d . . . . .
C4_10 C 0.3681(3) 0.4540(2) 0.08992(14) 0.0510(10) Uani 1 1 d . . . . .
C5_10 C 0.3864(3) 0.5158(2) 0.07674(13) 0.0489(10) Uani 1 1 d . . . . .
H5_10 H 0.411326 0.547907 0.092964 0.059 Uiso 1 1 calc R U . . .
C6_10 C 0.3681(4) 0.5304(2) 0.03973(15) 0.0583(12) Uani 1 1 d . . . . .
H6_10 H 0.381502 0.572178 0.030213 0.070 Uiso 1 1 calc R U . . .
C7_10 C 0.3300(5) 0.4833(3) 0.01707(18) 0.0793(17) Uani 1 1 d . . . . .
C8_10 C 0.3111(6) 0.4214(3) 0.0299(2) 0.095(2) Uani 1 1 d . . . . .
H8_10 H 0.284922 0.389643 0.013795 0.114 Uiso 1 1 calc R U . . .
C9_10 C 0.3312(5) 0.4070(2) 0.06674(18) 0.0730(16) Uani 1 1 d . . . . .
H9_10 H 0.319501 0.364856 0.076017 0.088 Uiso 1 1 calc R U . . .
Cl10_10 Cl 0.30271(19) 0.50231(10) -0.02897(6) 0.1157(8) Uani 1 1 d . . . . .
O_11 O 0.7985(2) 0.57919(14) 0.05411(7) 0.0443(6) Uani 1 1 d . . . . .
C_11 C 0.7966(3) 0.56312(18) 0.08712(10) 0.0352(7) Uani 1 1 d . . . . .
CA_11 C 0.7394(3) 0.60429(18) 0.11456(10) 0.0375(8) Uani 1 1 d . . . . .
HA_11 H 0.691431 0.630097 0.100008 0.045 Uiso 1 1 calc R U . . .
N_11 N 0.6854(2) 0.56448(15) 0.14097(8) 0.0359(6) Uani 1 1 d . . . . .
H_11 H 0.697019 0.566986 0.164977 0.043 Uiso 1 1 calc R U . . .
CB_11 C 0.8060(3) 0.65162(19) 0.13484(11) 0.0444(9) Uani 1 1 d . . . . .
HBA_11 H 0.852070 0.627611 0.150238 0.067 Uiso 1 1 calc R U . . .
HBB_11 H 0.767012 0.680003 0.150664 0.067 Uiso 1 1 calc R U . . .
HBC_11 H 0.841444 0.677570 0.116596 0.067 Uiso 1 1 calc R U . . .
O_12 O 0.8125(3) 0.37669(15) 0.10088(9) 0.0581(8) Uani 1 1 d . . . . .
C_12 C 0.8444(4) 0.4045(2) 0.07364(12) 0.0487(10) Uani 1 1 d . . . . .
CA_12 C 0.8980(3) 0.4684(2) 0.07724(10) 0.0406(8) Uani 1 1 d . . . . .
HA_12 H 0.904679 0.488010 0.051973 0.049 Uiso 1 1 calc R U . . .
N_12 N 0.8441(2) 0.51226(15) 0.10061(9) 0.0387(7) Uani 1 1 d . . . . .
H_12 H 0.842486 0.505100 0.124708 0.046 Uiso 1 1 calc R U . . .
CB_12 C 0.9997(3) 0.4554(2) 0.09292(12) 0.0461(9) Uani 1 1 d . . . . .
HBA_12 H 0.994112 0.440031 0.118874 0.055 Uiso 1 1 calc R U . . .
HBB_12 H 1.031305 0.421128 0.078140 0.055 Uiso 1 1 calc R U . . .
CG_12 C 1.0620(3) 0.5157(2) 0.09200(11) 0.0430(9) Uani 1 1 d . . . . .
CD1_12 C 1.0785(3) 0.5515(2) 0.12385(12) 0.0505(10) Uani 1 1 d . . . . .
HD1_12 H 1.053513 0.537023 0.147005 0.061 Uiso 1 1 calc R U . . .
CE1_12 C 1.1310(3) 0.6081(3) 0.12219(13) 0.0558(11) Uani 1 1 d . . . . .
HE1_12 H 1.142628 0.632059 0.144242 0.067 Uiso 1 1 calc R U . . .
CZ_12 C 1.1667(3) 0.6301(2) 0.08849(13) 0.0541(11) Uani 1 1 d . . . . .
HZ_12 H 1.201894 0.669431 0.087317 0.065 Uiso 1 1 calc R U . . .
CE2_12 C 1.1508(3) 0.5944(2) 0.05656(12) 0.0489(10) Uani 1 1 d . . . . .
HE2_12 H 1.175256 0.609128 0.033376 0.059 Uiso 1 1 calc R U . . .
CD2_12 C 1.0994(3) 0.5374(2) 0.05844(11) 0.0446(9) Uani 1 1 d . . . . .
HD2_12 H 1.089466 0.512823 0.036508 0.053 Uiso 1 1 calc R U . . .
N_13 N 0.8377(5) 0.3813(2) 0.03945(12) 0.0850(18) Uani 1 1 d . . . . .
HA_13 H 0.809031 0.344044 0.035530 0.102 Uiso 1 1 calc R U . . .
HB_13 H 0.861815 0.403181 0.020653 0.102 Uiso 1 1 calc R U . . .
O11_14 O 0.6779(5) 0.8019(3) 0.13789(18) 0.1162(19) Uani 1 1 d . . . . .
C12_14 C 0.6327(9) 0.8216(5) 0.1041(3) 0.136(4) Uani 1 1 d . . . . .
H12A_14 H 0.654544 0.793405 0.083496 0.163 Uiso 1 1 calc R U . . .
H12B_14 H 0.561558 0.817204 0.106390 0.163 Uiso 1 1 calc R U . . .
C13_14 C 0.6567(6) 0.8866(4) 0.0959(2) 0.102(2) Uani 1 1 d . . . . .
H13A_14 H 0.598825 0.914583 0.097886 0.123 Uiso 1 1 calc R U . . .
H13B_14 H 0.683715 0.890425 0.070531 0.123 Uiso 1 1 calc R U . . .
C14_14 C 0.7306(7) 0.9047(4) 0.1244(4) 0.147(5) Uani 1 1 d . . . . .
H14A_14 H 0.790126 0.920837 0.112214 0.176 Uiso 1 1 calc R U . . .
H14B_14 H 0.705070 0.938802 0.140940 0.176 Uiso 1 1 calc R U . . .
C15_14 C 0.7516(6) 0.8459(4) 0.1458(3) 0.107(3) Uani 1 1 d . . . . .
H15A_14 H 0.815203 0.827978 0.138427 0.128 Uiso 1 1 calc R U . . .
H15B_14 H 0.753086 0.855621 0.172690 0.128 Uiso 1 1 calc R U . . .
O11_15 O 0.6881(9) 0.2682(5) 0.0267(2) 0.171(5) Uani 0.75 1 d D U P A 1
C12_15 C 0.5877(11) 0.2558(10) 0.0405(5) 0.192(7) Uani 0.75 1 d D U P A 1
H12A_15 H 0.590305 0.224959 0.061444 0.230 Uiso 0.75 1 calc R U P A 1
H12B_15 H 0.559395 0.296526 0.049737 0.230 Uiso 0.75 1 calc R U P A 1
C13_15 C 0.5248(10) 0.2291(9) 0.0106(4) 0.171(6) Uani 0.75 1 d D U P A 1
H13A_15 H 0.499586 0.262931 -0.006161 0.205 Uiso 0.75 1 calc R U P A 1
H13B_15 H 0.470450 0.203234 0.020683 0.205 Uiso 0.75 1 calc R U P A 1
C14_15 C 0.6007(11) 0.1879(9) -0.0077(6) 0.176(6) Uani 0.75 1 d D U P A 1
H14A_15 H 0.597268 0.192166 -0.035040 0.211 Uiso 0.75 1 calc R U P A 1
H14B_15 H 0.591534 0.141996 -0.001015 0.211 Uiso 0.75 1 calc R U P A 1
C15_15 C 0.6978(11) 0.2123(10) 0.0067(7) 0.213(8) Uani 0.75 1 d D U P A 1
H15A_15 H 0.727652 0.178842 0.022652 0.255 Uiso 0.75 1 calc R U P A 1
H15B_15 H 0.741721 0.220026 -0.014589 0.255 Uiso 0.75 1 calc R U P A 1
O11_16 O 0.6123(15) 0.1812(10) 0.0196(5) 0.089(5) Uiso 0.25 1 d D U P B 2
C12_16 C 0.558(2) 0.1601(13) -0.0118(8) 0.098(8) Uiso 0.25 1 d D U P B 2
H12A_16 H 0.503412 0.133272 -0.003093 0.117 Uiso 0.25 1 calc R U P B 2
H12B_16 H 0.600208 0.132653 -0.027482 0.117 Uiso 0.25 1 calc R U P B 2
C13_16 C 0.519(4) 0.2144(19) -0.0350(11) 0.144(12) Uiso 0.25 1 d D U P B 2
H13A_16 H 0.544294 0.211741 -0.060772 0.173 Uiso 0.25 1 calc R U P B 2
H13B_16 H 0.447533 0.213126 -0.035798 0.173 Uiso 0.25 1 calc R U P B 2
C14_16 C 0.553(3) 0.2725(17) -0.0169(10) 0.193(16) Uiso 0.25 1 d D U P B 2
H14A_16 H 0.499137 0.294752 -0.003945 0.232 Uiso 0.25 1 calc R U P B 2
H14B_16 H 0.582449 0.302544 -0.035046 0.232 Uiso 0.25 1 calc R U P B 2
C15_16 C 0.627(4) 0.2478(16) 0.0102(15) 0.162(12) Uiso 0.25 1 d D U P B 2
H15A_16 H 0.692312 0.253056 -0.000620 0.195 Uiso 0.25 1 calc R U P B 2
H15B_16 H 0.623951 0.274058 0.033186 0.195 Uiso 0.25 1 calc R U P B 2
N201_17 N 1.0856(10) 0.6879(5) 0.3208(4) 0.122(5) Uani 0.5 1 d D U P C 1
C202_17 C 1.1318(9) 0.6421(5) 0.3250(4) 0.101(5) Uani 0.5 1 d D U P C 1
C203_17 C 1.1758(10) 0.5813(6) 0.3359(6) 0.136(8) Uani 0.5 1 d D U P C 1
H20A_17 H 1.149028 0.567447 0.359804 0.204 Uiso 0.5 1 calc R U P C 1
H20B_17 H 1.246016 0.586922 0.338191 0.204 Uiso 0.5 1 calc R U P C 1
H20C_17 H 1.162035 0.548560 0.316968 0.204 Uiso 0.5 1 calc R U P C 1
O11_18 O 1.067(2) 0.7107(13) 0.3576(7) 0.125(8) Uiso 0.25 1 d D U P D 2
C12_18 C 1.068(3) 0.7264(15) 0.3942(8) 0.108(10) Uiso 0.25 1 d D U P D 2
H12A_18 H 1.009204 0.750906 0.401374 0.130 Uiso 0.25 1 calc R U P D 2
H12B_18 H 1.126404 0.751111 0.401100 0.130 Uiso 0.25 1 calc R U P D 2
C13_18 C 1.068(4) 0.658(2) 0.4108(11) 0.172(18) Uiso 0.25 1 d D U P D 2
H13A_18 H 1.094868 0.657903 0.436409 0.206 Uiso 0.25 1 calc R U P D 2
H13B_18 H 1.003148 0.638565 0.410662 0.206 Uiso 0.25 1 calc R U P D 2
C14_18 C 1.135(3) 0.6273(17) 0.3835(10) 0.120(11) Uiso 0.25 1 d D U P D 2
H14A_18 H 1.203222 0.639903 0.388390 0.144 Uiso 0.25 1 calc R U P D 2
H14B_18 H 1.130116 0.579727 0.384868 0.144 Uiso 0.25 1 calc R U P D 2
C15_18 C 1.103(5) 0.651(2) 0.3465(10) 0.178(17) Uiso 0.25 1 d D U P D 2
H15A_18 H 1.157139 0.655459 0.328788 0.214 Uiso 0.25 1 calc R U P D 2
H15B_18 H 1.051473 0.623752 0.335633 0.214 Uiso 0.25 1 calc R U P D 2
O11_19 O 1.115(2) 0.7461(14) 0.4490(8) 0.147(10) Uiso 0.25 1 d D U P E 3
C12_19 C 1.058(2) 0.7373(12) 0.4160(8) 0.089(7) Uiso 0.25 1 d D U P E 3
H12A_19 H 1.095583 0.746897 0.393344 0.107 Uiso 0.25 1 calc R U P E 3
H12B_19 H 0.999247 0.764991 0.416490 0.107 Uiso 0.25 1 calc R U P E 3
C13_19 C 1.031(2) 0.6678(13) 0.4180(10) 0.094(8) Uiso 0.25 1 d D U P E 3
H13A_19 H 0.996082 0.651961 0.395901 0.112 Uiso 0.25 1 calc R U P E 3
H13B_19 H 0.997430 0.655631 0.441209 0.112 Uiso 0.25 1 calc R U P E 3
C14_19 C 1.141(3) 0.651(2) 0.4180(13) 0.149(15) Uiso 0.25 1 d D U P E 3
H14A_19 H 1.153040 0.603695 0.418852 0.179 Uiso 0.25 1 calc R U P E 3
H14B_19 H 1.176593 0.670469 0.397029 0.179 Uiso 0.25 1 calc R U P E 3
C15_19 C 1.161(5) 0.684(2) 0.4550(16) 0.26(3) Uiso 0.25 1 d D U P E 3
H15A_19 H 1.130234 0.660546 0.475937 0.317 Uiso 0.25 1 calc R U P E 3
H15B_19 H 1.230941 0.688438 0.459706 0.317 Uiso 0.25 1 calc R U P E 3

loop_
_atom_site_aniso_label
_atom_site_aniso_U_11
_atom_site_aniso_U_22
_atom_site_aniso_U_33
_atom_site_aniso_U_23
_atom_site_aniso_U_13
_atom_site_aniso_U_12
O_1 0.080(2) 0.075(2) 0.0337(17) 0.0056(14) -0.0084(14) -0.0278(19)
C_1 0.063(3) 0.062(3) 0.034(2) 0.0035(18) -0.0109(18) -0.017(2)
CA_1 0.097(4) 0.056(3) 0.039(2) 0.002(2) -0.011(2) -0.014(3)
O_2 0.0534(16) 0.0484(15) 0.0229(13) -0.0003(10) -0.0012(11) -0.0018(13)
C_2 0.047(2) 0.0386(19) 0.0269(19) 0.0019(14) 0.0000(15) -0.0029(16)
CA_2 0.045(2) 0.054(2) 0.0286(19) -0.0027(16) -0.0008(15) -0.0024(18)
N_2 0.058(2) 0.056(2) 0.0239(16) -0.0009(13) -0.0024(14) -0.0094(17)
CB_2 0.050(2) 0.056(2) 0.034(2) -0.0009(17) -0.0045(17) 0.0089(19)
O_3 0.113(3) 0.0464(17) 0.0306(15) -0.0086(12) -0.0092(16) 0.0205(18)
C_3 0.060(2) 0.042(2) 0.033(2) -0.0043(16) -0.0046(16) 0.0097(18)
CA_3 0.051(2) 0.0355(19) 0.0276(18) -0.0028(13) -0.0053(15) 0.0064(16)
N14_3 0.0512(18) 0.0395(16) 0.0229(15) -0.0026(11) -0.0053(12) 0.0012(14)
CB_3 0.043(2) 0.046(2) 0.037(2) -0.0026(16) -0.0045(15) 0.0057(17)
CG_3 0.040(2) 0.040(2) 0.035(2) -0.0048(15) -0.0041(15) -0.0022(16)
CD1_3 0.066(3) 0.047(2) 0.035(2) -0.0075(16) -0.0021(18) 0.004(2)
CE1_3 0.097(4) 0.046(2) 0.036(2) -0.0003(17) -0.007(2) -0.005(2)
CZ_3 0.073(3) 0.039(2) 0.048(3) -0.0012(18) -0.015(2) 0.001(2)
CE2_3 0.059(3) 0.040(2) 0.052(3) -0.0066(18) 0.003(2) 0.0046(19)
CD2_3 0.056(2) 0.043(2) 0.036(2) -0.0003(16) 0.0045(16) 0.0038(18)
O_4 0.0593(17) 0.0383(14) 0.0406(16) 0.0079(11) -0.0133(12) -0.0030(13)
C_4 0.051(2) 0.0351(19) 0.040(2) 0.0032(15) -0.0105(17) -0.0046(17)
CA_4 0.062(3) 0.044(2) 0.046(2) -0.0055(17) -0.0165(19) 0.007(2)
NT_4 0.068(2) 0.0372(18) 0.066(2) -0.0056(16) -0.0197(19) 0.0106(17)
CB_4 0.062(3) 0.044(2) 0.046(2) 0.0014(17) -0.0126(19) 0.012(2)
CG_4 0.061(3) 0.043(2) 0.040(2) -0.0012(16) 0.0008(18) 0.0191(19)
N_4 0.057(2) 0.0388(17) 0.0321(16) -0.0020(12) -0.0045(14) 0.0127(15)
CD_4 0.056(3) 0.061(3) 0.062(3) 0.015(2) 0.001(2) 0.015(2)
S1_4 0.0891(10) 0.0370(6) 0.1070(11) -0.0125(6) -0.0251(8) 0.0090(6)
O2_4 0.111(3) 0.0465(19) 0.083(3) -0.0111(17) -0.008(2) 0.029(2)
O3_4 0.133(4) 0.051(2) 0.170(5) -0.029(3) -0.070(4) 0.002(3)
C4_4 0.074(3) 0.032(2) 0.126(5) 0.005(3) 0.012(3) 0.005(2)
C5_4 0.067(4) 0.041(3) 0.229(9) 0.027(4) 0.024(5) 0.000(3)
C6_4 0.099(5) 0.041(3) 0.248(9) 0.033(5) 0.090(6) 0.006(3)
C7_4 0.125(6) 0.033(3) 0.164(7) 0.005(3) 0.090(5) 0.005(3)
C8_4 0.110(5) 0.036(2) 0.093(4) -0.006(2) 0.043(4) 0.004(3)
C9_4 0.081(3) 0.033(2) 0.082(3) -0.009(2) 0.026(3) 0.005(2)
Cl10_4 0.243(3) 0.0490(8) 0.202(2) 0.0238(11) 0.170(2) 0.0200(12)
O_5 0.0500(16) 0.0623(18) 0.0253(14) 0.0109(11) -0.0010(11) -0.0154(14)
C_5 0.0354(18) 0.0387(19) 0.033(2) 0.0079(14) -0.0039(14) -0.0004(15)
CA_5 0.0402(19) 0.048(2) 0.0306(19) 0.0043(15) -0.0024(14) -0.0079(17)
N_5 0.0461(18) 0.0427(17) 0.0330(17) 0.0047(13) -0.0080(13) -0.0033(14)
CB_5 0.038(2) 0.059(3) 0.040(2) 0.0024(18) -0.0090(16) 0.0014(18)
O_6 0.0442(14) 0.0567(17) 0.0320(14) -0.0055(12) -0.0001(11) 0.0086(13)
C_6 0.0357(18) 0.0351(17) 0.0279(18) 0.0029(13) 0.0027(13) -0.0015(14)
CA_6 0.0343(17) 0.0385(18) 0.0226(16) 0.0024(13) -0.0002(12) -0.0004(14)
N_6 0.0368(15) 0.0368(15) 0.0228(14) 0.0037(11) -0.0014(11) -0.0013(12)
CB_6 0.0376(19) 0.0373(19) 0.0338(19) 0.0053(14) 0.0036(14) -0.0025(15)
CG_6 0.044(2) 0.0337(18) 0.0364(19) 0.0089(14) 0.0029(15) 0.0014(15)
CD1_6 0.060(3) 0.045(2) 0.036(2) 0.0099(16) 0.0058(18) 0.0077(19)
CE1_6 0.078(3) 0.050(2) 0.047(3) 0.0147(19) 0.020(2) 0.022(2)
CZ_6 0.055(3) 0.063(3) 0.081(4) 0.023(3) 0.020(3) 0.022(2)
CE2_6 0.052(3) 0.058(3) 0.087(4) 0.008(3) -0.008(3) 0.009(2)
CD2_6 0.050(2) 0.044(2) 0.057(3) 0.0006(18) -0.0071(19) 0.0095(19)
O_7 0.0493(15) 0.0482(15) 0.0300(14) 0.0103(11) -0.0061(11) 0.0025(12)
C_7 0.045(2) 0.0386(19) 0.0302(19) 0.0069(14) -0.0008(15) 0.0027(16)
CA_7 0.042(2) 0.047(2) 0.034(2) 0.0076(15) -0.0012(15) 0.0061(17)
NT_7 0.0436(18) 0.057(2) 0.0400(18) 0.0144(15) -0.0026(14) 0.0080(16)
CB_7 0.042(2) 0.064(3) 0.037(2) 0.0113(18) -0.0084(16) -0.0004(19)
CG_7 0.0312(18) 0.061(3) 0.042(2) 0.0135(18) -0.0011(15) 0.0033(18)
N_7 0.0331(15) 0.0511(18) 0.0286(16) 0.0055(13) 0.0007(12) 0.0024(13)
CD_7 0.041(2) 0.070(3) 0.069(3) 0.020(2) -0.013(2) -0.009(2)
S1_7 0.0498(6) 0.0805(8) 0.0386(6) 0.0072(5) 0.0038(4) 0.0238(6)
O2_7 0.076(2) 0.081(2) 0.0411(17) -0.0068(16) -0.0011(15) 0.0356(19)
O3_7 0.0473(18) 0.123(3) 0.055(2) 0.018(2) 0.0109(15) 0.022(2)
C4_7 0.053(2) 0.056(2) 0.040(2) 0.0022(18) 0.0004(18) 0.027(2)
C5_7 0.054(3) 0.062(3) 0.045(2) 0.0043(19) -0.0074(19) 0.020(2)
C6_7 0.061(3) 0.048(2) 0.048(2) 0.0085(18) 0.000(2) 0.018(2)
C7_7 0.071(3) 0.039(2) 0.034(2) -0.0020(15) -0.0038(19) 0.020(2)
C8_7 0.066(3) 0.043(2) 0.044(2) -0.0006(17) -0.007(2) 0.014(2)
C9_7 0.056(2) 0.046(2) 0.045(2) -0.0013(17) -0.0004(18) 0.0175(19)
Cl10_7 0.0997(9) 0.0477(5) 0.0374(5) 0.0015(4) -0.0025(5) 0.0082(6)
O_8 0.0527(16) 0.0488(15) 0.0310(14) 0.0126(11) 0.0050(11) -0.0012(13)
C_8 0.0310(17) 0.047(2) 0.0299(19) 0.0097(15) -0.0020(13) -0.0029(15)
CA_8 0.045(2) 0.047(2) 0.0290(19) 0.0116(15) -0.0015(14) -0.0084(17)
N_8 0.0409(16) 0.0476(17) 0.0267(15) 0.0075(13) -0.0029(12) -0.0029(14)
CB_8 0.048(2) 0.061(3) 0.039(2) 0.0068(18) -0.0015(17) -0.014(2)
O_9 0.0481(15) 0.0518(16) 0.0413(15) 0.0009(12) 0.0138(12) -0.0069(13)
C_9 0.043(2) 0.0357(18) 0.036(2) 0.0083(14) 0.0077(15) -0.0002(15)
CA_9 0.0379(19) 0.0403(19) 0.0302(18) 0.0100(14) 0.0056(14) 0.0027(15)
N_9 0.0350(15) 0.0434(17) 0.0281(15) 0.0120(12) 0.0019(11) -0.0023(13)
CB_9 0.049(2) 0.062(3) 0.046(2) 0.026(2) 0.0143(19) 0.017(2)
CG_9 0.042(2) 0.088(4) 0.052(3) 0.033(2) 0.0086(19) 0.023(2)
CD1_9 0.051(3) 0.093(4) 0.060(3) 0.039(3) 0.018(2) 0.029(3)
CE1_9 0.045(3) 0.138(6) 0.058(3) 0.048(3) 0.010(2) 0.026(3)
CZ_9 0.039(3) 0.192(9) 0.079(4) 0.053(5) 0.005(3) 0.014(4)
CE2_9 0.045(3) 0.230(11) 0.066(4) 0.022(5) -0.012(3) 0.012(4)
CD2_9 0.040(3) 0.185(8) 0.059(3) 0.034(4) 0.004(2) 0.022(4)
O_10 0.0472(15) 0.0444(14) 0.0299(14) 0.0010(10) -0.0004(10) -0.0062(12)
C_10 0.042(2) 0.0324(18) 0.032(2) 0.0049(13) 0.0034(14) 0.0020(15)
CA_10 0.049(2) 0.0342(18) 0.0335(19) 0.0019(14) 0.0037(15) -0.0008(16)
NT_10 0.0438(17) 0.0350(16) 0.0442(18) -0.0017(13) 0.0064(14) -0.0021(14)
CB_10 0.046(2) 0.0363(19) 0.041(2) -0.0009(15) 0.0037(16) -0.0001(16)
CG_10 0.042(2) 0.0367(19) 0.047(2) 0.0072(16) 0.0031(16) -0.0053(16)
N_10 0.0406(17) 0.0436(17) 0.0357(17) 0.0063(13) 0.0052(13) -0.0043(14)
CD_10 0.055(2) 0.036(2) 0.066(3) 0.0034(19) 0.002(2) -0.0030(18)
S1_10 0.0436(5) 0.0346(5) 0.0625(6) 0.0042(4) 0.0103(4) -0.0025(4)
O2_10 0.0514(17) 0.0411(16) 0.083(2) 0.0104(15) 0.0165(16) -0.0075(13)
O3_10 0.0518(17) 0.0460(17) 0.078(2) -0.0027(15) 0.0210(15) 0.0004(14)
C4_10 0.044(2) 0.041(2) 0.068(3) 0.0038(19) -0.0051(19) 0.0013(18)
C5_10 0.044(2) 0.036(2) 0.067(3) 0.0012(18) -0.0003(19) 0.0012(17)
C6_10 0.056(3) 0.047(2) 0.071(3) 0.010(2) -0.005(2) 0.006(2)
C7_10 0.095(4) 0.061(3) 0.081(4) 0.009(3) -0.034(3) 0.003(3)
C8_10 0.126(6) 0.058(3) 0.101(5) 0.005(3) -0.053(5) -0.015(4)
C9_10 0.086(4) 0.040(2) 0.093(4) 0.010(2) -0.026(3) -0.009(2)
Cl10_10 0.164(2) 0.0871(11) 0.0958(13) 0.0203(9) -0.0633(13) -0.0132(12)
O_11 0.0571(17) 0.0470(15) 0.0288(14) 0.0080(11) 0.0017(12) 0.0010(13)
C_11 0.0398(19) 0.0359(18) 0.0299(18) 0.0065(14) -0.0017(14) -0.0065(15)
CA_11 0.046(2) 0.0375(19) 0.0288(18) 0.0086(14) -0.0007(14) -0.0036(16)
N_11 0.0443(16) 0.0369(15) 0.0266(15) 0.0039(11) -0.0001(12) -0.0035(14)
CB_11 0.060(2) 0.0357(19) 0.038(2) 0.0050(15) -0.0004(18) -0.0077(18)
O_12 0.081(2) 0.0446(16) 0.0488(17) 0.0033(13) 0.0178(16) -0.0085(16)
C_12 0.065(3) 0.041(2) 0.040(2) 0.0063(17) 0.0098(19) -0.0031(19)
CA_12 0.046(2) 0.046(2) 0.0291(19) 0.0037(15) 0.0053(15) 0.0007(17)
N_12 0.0481(18) 0.0410(17) 0.0271(15) 0.0076(12) 0.0025(12) 0.0001(14)
CB_12 0.054(2) 0.041(2) 0.042(2) 0.0076(16) 0.0035(17) 0.0067(18)
CG_12 0.041(2) 0.049(2) 0.040(2) 0.0051(16) 0.0010(15) 0.0088(17)
CD1_12 0.044(2) 0.066(3) 0.042(2) 0.0031(19) 0.0050(17) 0.001(2)
CE1_12 0.049(2) 0.070(3) 0.048(3) -0.016(2) 0.0049(18) -0.007(2)
CZ_12 0.047(2) 0.060(3) 0.055(3) -0.008(2) 0.0049(19) -0.009(2)
CE2_12 0.045(2) 0.063(3) 0.039(2) 0.0034(18) 0.0052(17) -0.0028(19)
CD2_12 0.046(2) 0.051(2) 0.037(2) 0.0012(16) 0.0009(16) 0.0052(18)
N_13 0.160(5) 0.056(3) 0.039(2) 0.0001(18) 0.001(3) -0.034(3)
O11_14 0.121(4) 0.092(3) 0.135(5) 0.059(3) -0.007(4) -0.017(3)
C12_14 0.171(10) 0.098(6) 0.139(8) 0.032(6) -0.037(7) -0.037(6)
C13_14 0.092(5) 0.105(5) 0.110(6) 0.041(5) -0.014(4) -0.009(4)
C14_14 0.098(6) 0.094(6) 0.248(13) 0.093(7) -0.049(7) -0.031(5)
C15_14 0.084(5) 0.104(6) 0.132(7) 0.037(5) 0.002(4) 0.004(4)
O11_15 0.257(11) 0.160(8) 0.096(6) -0.012(5) 0.000(7) -0.126(9)
C12_15 0.216(14) 0.182(15) 0.178(14) -0.014(11) 0.025(11) -0.066(13)
C13_15 0.200(12) 0.180(13) 0.133(11) -0.011(10) 0.042(9) -0.055(10)
C14_15 0.155(11) 0.151(12) 0.222(15) -0.023(11) 0.029(11) -0.050(10)
C15_15 0.216(13) 0.196(15) 0.226(18) -0.070(13) 0.017(14) -0.031(14)
N201_17 0.118(10) 0.089(8) 0.160(13) 0.018(9) -0.078(10) 0.013(8)
C202_17 0.081(9) 0.107(11) 0.115(12) -0.009(9) -0.053(9) 0.017(8)
C203_17 0.062(8) 0.158(17) 0.188(19) 0.087(15) 0.032(10) -0.008(9)

loop_
_atom_type_symbol
_atom_type_description
_atom_type_scat_dispersion_real
_atom_type_scat_dispersion_imag
_atom_type_scat_source
C C 0.0181 0.0091 'International Tables Vol C Tables 4.2.6.8 and 6.1.1.4'
H H 0.0000 0.0000 'International Tables Vol C Tables 4.2.6.8 and 6.1.1.4'
N N 0.0311 0.0180 'International Tables Vol C Tables 4.2.6.8 and 6.1.1.4'
O O 0.0492 0.0322 'International Tables Vol C Tables 4.2.6.8 and 6.1.1.4'
S S 0.3331 0.5567 'International Tables Vol C Tables 4.2.6.8 and 6.1.1.4'
Cl Cl 0.3639 0.7018 'International Tables Vol C Tables 4.2.6.8 and 6.1.1.4'

loop_
_geom_angle_atom_site_label_1
_geom_angle_atom_site_label_2
_geom_angle_atom_site_label_3
_geom_angle
O_1 C_1 N_2 121.7(4)
O_1 C_1 CA_1 120.7(4)
N_2 C_1 CA_1 117.6(4)
C_1 CA_1 HAA_1 109.5
C_1 CA_1 HAB_1 109.5
HAA_1 CA_1 HAB_1 109.5
C_1 CA_1 HAC_1 109.5
HAA_1 CA_1 HAC_1 109.5
HAB_1 CA_1 HAC_1 109.5
O_2 C_2 N14_3 124.6(4)
O_2 C_2 CA_2 120.0(4)
N14_3 C_2 CA_2 115.3(3)
N_2 CA_2 CB_2 110.9(3)
N_2 CA_2 C_2 112.3(3)
CB_2 CA_2 C_2 109.4(3)
N_2 CA_2 HA_2 108.0
CB_2 CA_2 HA_2 108.0
C_2 CA_2 HA_2 108.0
C_1 N_2 CA_2 120.3(3)
C_1 N_2 H_2 119.8
CA_2 N_2 H_2 119.8
CA_2 CB_2 HBA_2 109.5
CA_2 CB_2 HBB_2 109.5
HBA_2 CB_2 HBB_2 109.5
CA_2 CB_2 HBC_2 109.5
HBA_2 CB_2 HBC_2 109.5
HBB_2 CB_2 HBC_2 109.5
O_3 C_3 N_4 123.5(4)
O_3 C_3 CA_3 120.2(3)
N_4 C_3 CA_3 116.3(3)
N14_3 CA_3 CB_3 110.6(3)
N14_3 CA_3 C_3 108.4(3)
CB_3 CA_3 C_3 108.8(3)
N14_3 CA_3 HA_3 109.7
CB_3 CA_3 HA_3 109.7
C_3 CA_3 HA_3 109.7
C_2 N14_3 CA_3 123.7(3)
C_2 N14_3 H14_3 118.1
CA_3 N14_3 H14_3 118.1
CG_3 CB_3 CA_3 115.3(3)
CG_3 CB_3 HBA_3 108.5
CA_3 CB_3 HBA_3 108.5
CG_3 CB_3 HBB_3 108.5
CA_3 CB_3 HBB_3 108.5
HBA_3 CB_3 HBB_3 107.5
CD1_3 CG_3 CD2_3 118.6(4)
CD1_3 CG_3 CB_3 119.6(4)
CD2_3 CG_3 CB_3 121.8(4)
CG_3 CD1_3 CE1_3 121.2(4)
CG_3 CD1_3 HD1_3 119.4
CE1_3 CD1_3 HD1_3 119.4
CD1_3 CE1_3 CZ_3 120.0(4)
CD1_3 CE1_3 HE1_3 120.0
CZ_3 CE1_3 HE1_3 120.0
CE2_3 CZ_3 CE1_3 119.0(4)
CE2_3 CZ_3 HZ_3 120.5
CE1_3 CZ_3 HZ_3 120.5
CZ_3 CE2_3 CD2_3 120.6(4)
CZ_3 CE2_3 HE2_3 119.7
CD2_3 CE2_3 HE2_3 119.7
CG_3 CD2_3 CE2_3 120.6(4)
CG_3 CD2_3 HD2_3 119.7
CE2_3 CD2_3 HD2_3 119.7
O_4 C_4 N_5 122.6(4)
O_4 C_4 CA_4 123.6(4)
N_5 C_4 CA_4 113.8(3)
NT_4 CA_4 C_4 114.7(4)
NT_4 CA_4 HAA_4 108.6
C_4 CA_4 HAA_4 108.6
NT_4 CA_4 HAB_4 108.6
C_4 CA_4 HAB_4 108.6
HAA_4 CA_4 HAB_4 107.6
CA_4 NT_4 CB_4 119.1(3)
CA_4 NT_4 S1_4 119.4(3)
CB_4 NT_4 S1_4 116.5(3)
NT_4 CB_4 CG_4 114.3(4)
NT_4 CB_4 HBA_4 108.7
CG_4 CB_4 HBA_4 108.7
NT_4 CB_4 HBB_4 108.7
CG_4 CB_4 HBB_4 108.7
HBA_4 CB_4 HBB_4 107.6
N_4 CG_4 CD_4 109.9(4)
N_4 CG_4 CB_4 110.5(3)
CD_4 CG_4 CB_4 110.3(4)
N_4 CG_4 HG_4 108.7
CD_4 CG_4 HG_4 108.7
CB_4 CG_4 HG_4 108.7
C_3 N_4 CG_4 124.3(3)
C_3 N_4 H_4 117.9
CG_4 N_4 H_4 117.9
CG_4 CD_4 HDA_4 109.5
CG_4 CD_4 HDB_4 109.5
HDA_4 CD_4 HDB_4 109.5
CG_4 CD_4 HDC_4 109.5
HDA_4 CD_4 HDC_4 109.5
HDB_4 CD_4 HDC_4 109.5
O2_4 S1_4 O3_4 120.2(3)
O2_4 S1_4 NT_4 106.9(3)
O3_4 S1_4 NT_4 106.7(3)
O2_4 S1_4 C4_4 107.4(3)
O3_4 S1_4 C4_4 107.5(4)
NT_4 S1_4 C4_4 107.5(2)
C5_4 C4_4 C9_4 119.9(7)
C5_4 C4_4 S1_4 121.1(7)
C9_4 C4_4 S1_4 118.9(5)
C4_4 C5_4 C6_4 119.0(8)
C4_4 C5_4 H5_4 120.5
C6_4 C5_4 H5_4 120.5
C7_4 C6_4 C5_4 119.7(7)
C7_4 C6_4 H6_4 120.2
C5_4 C6_4 H6_4 120.2
C8_4 C7_4 C6_4 121.2(8)
C8_4 C7_4 Cl10_4 118.6(8)
C6_4 C7_4 Cl10_4 120.1(6)
C7_4 C8_4 C9_4 120.3(8)
C7_4 C8_4 H8_4 119.8
C9_4 C8_4 H8_4 119.8
C8_4 C9_4 C4_4 119.8(6)
C8_4 C9_4 H9_4 120.1
C4_4 C9_4 H9_4 120.1
O_5 C_5 N_6 123.7(4)
O_5 C_5 CA_5 119.4(3)
N_6 C_5 CA_5 116.9(3)
N_5 CA_5 CB_5 110.0(3)
N_5 CA_5 C_5 111.9(3)
CB_5 CA_5 C_5 111.2(3)
N_5 CA_5 HA_5 107.9
CB_5 CA_5 HA_5 107.9
C_5 CA_5 HA_5 107.9
C_4 N_5 CA_5 120.2(3)
C_4 N_5 H_5 119.9
CA_5 N_5 H_5 119.9
CA_5 CB_5 HBA_5 109.5
CA_5 CB_5 HBB_5 109.5
HBA_5 CB_5 HBB_5 109.5
CA_5 CB_5 HBC_5 109.5
HBA_5 CB_5 HBC_5 109.5
HBB_5 CB_5 HBC_5 109.5
O_6 C_6 N_7 123.9(3)
O_6 C_6 CA_6 122.1(3)
N_7 C_6 CA_6 114.0(3)
N_6 CA_6 C_6 110.5(3)
N_6 CA_6 CB_6 111.0(3)
C_6 CA_6 CB_6 111.8(3)
N_6 CA_6 HA_6 107.8
C_6 CA_6 HA_6 107.8
CB_6 CA_6 HA_6 107.8
C_5 N_6 CA_6 121.2(3)
C_5 N_6 H_6 119.4
CA_6 N_6 H_6 119.4
CG_6 CB_6 CA_6 108.6(3)
CG_6 CB_6 HBA_6 110.0
CA_6 CB_6 HBA_6 110.0
CG_6 CB_6 HBB_6 110.0
CA_6 CB_6 HBB_6 110.0
HBA_6 CB_6 HBB_6 108.3
CD2_6 CG_6 CD1_6 118.4(4)
CD2_6 CG_6 CB_6 121.5(4)
CD1_6 CG_6 CB_6 119.9(4)
CE1_6 CD1_6 CG_6 120.8(5)
CE1_6 CD1_6 HD1_6 119.6
CG_6 CD1_6 HD1_6 119.6
CD1_6 CE1_6 CZ_6 119.8(5)
CD1_6 CE1_6 HE1_6 120.1
CZ_6 CE1_6 HE1_6 120.1
CE2_6 CZ_6 CE1_6 119.4(5)
CE2_6 CZ_6 HZ_6 120.3
CE1_6 CZ_6 HZ_6 120.3
CD2_6 CE2_6 CZ_6 120.9(5)
CD2_6 CE2_6 HE2_6 119.6
CZ_6 CE2_6 HE2_6 119.6
CE2_6 CD2_6 CG_6 120.7(5)
CE2_6 CD2_6 HD2_6 119.6
CG_6 CD2_6 HD2_6 119.6
O_7 C_7 N_8 123.2(4)
O_7 C_7 CA_7 122.6(4)
N_8 C_7 CA_7 114.2(3)
NT_7 CA_7 C_7 115.0(3)
NT_7 CA_7 HAA_7 108.5
C_7 CA_7 HAA_7 108.5
NT_7 CA_7 HAB_7 108.5
C_7 CA_7 HAB_7 108.5
HAA_7 CA_7 HAB_7 107.5
CA_7 NT_7 CB_7 119.6(3)
CA_7 NT_7 S1_7 120.6(3)
CB_7 NT_7 S1_7 117.4(3)
NT_7 CB_7 CG_7 114.0(3)
NT_7 CB_7 HBA_7 108.8
CG_7 CB_7 HBA_7 108.8
NT_7 CB_7 HBB_7 108.8
CG_7 CB_7 HBB_7 108.8
HBA_7 CB_7 HBB_7 107.7
N_7 CG_7 CB_7 110.1(3)
N_7 CG_7 CD_7 108.7(4)
CB_7 CG_7 CD_7 110.1(4)
N_7 CG_7 HG_7 109.3
CB_7 CG_7 HG_7 109.3
CD_7 CG_7 HG_7 109.3
C_6 N_7 CG_7 125.8(3)
C_6 N_7 H_7 117.1
CG_7 N_7 H_7 117.1
CG_7 CD_7 HDA_7 109.5
CG_7 CD_7 HDB_7 109.5
HDA_7 CD_7 HDB_7 109.5
CG_7 CD_7 HDC_7 109.5
HDA_7 CD_7 HDC_7 109.5
HDB_7 CD_7 HDC_7 109.5
O3_7 S1_7 O2_7 120.2(2)
O3_7 S1_7 NT_7 106.8(2)
O2_7 S1_7 NT_7 106.7(2)
O3_7 S1_7 C4_7 106.9(2)
O2_7 S1_7 C4_7 108.3(2)
NT_7 S1_7 C4_7 107.24(18)
C9_7 C4_7 C5_7 120.9(4)
C9_7 C4_7 S1_7 119.3(4)
C5_7 C4_7 S1_7 119.7(4)
C4_7 C5_7 C6_7 120.2(5)
C4_7 C5_7 H5_7 119.9
C6_7 C5_7 H5_7 119.9
C7_7 C6_7 C5_7 117.7(5)
C7_7 C6_7 H6_7 121.1
C5_7 C6_7 H6_7 121.1
C8_7 C7_7 C6_7 122.9(4)
C8_7 C7_7 Cl10_7 118.2(4)
C6_7 C7_7 Cl10_7 118.9(4)
C7_7 C8_7 C9_7 119.4(4)
C7_7 C8_7 H8_7 120.3
C9_7 C8_7 H8_7 120.3
C4_7 C9_7 C8_7 118.9(5)
C4_7 C9_7 H9_7 120.6
C8_7 C9_7 H9_7 120.6
O_8 C_8 N_9 124.2(4)
O_8 C_8 CA_8 119.6(3)
N_9 C_8 CA_8 116.2(3)
N_8 CA_8 C_8 112.4(3)
N_8 CA_8 CB_8 110.8(3)
C_8 CA_8 CB_8 109.9(3)
N_8 CA_8 HA_8 107.9
C_8 CA_8 HA_8 107.9
CB_8 CA_8 HA_8 107.9
C_7 N_8 CA_8 120.0(3)
C_7 N_8 H_8 120.0
CA_8 N_8 H_8 120.0
CA_8 CB_8 HBA_8 109.5
CA_8 CB_8 HBB_8 109.5
HBA_8 CB_8 HBB_8 109.5
CA_8 CB_8 HBC_8 109.5
HBA_8 CB_8 HBC_8 109.5
HBB_8 CB_8 HBC_8 109.5
O_9 C_9 N_10 124.1(4)
O_9 C_9 CA_9 121.8(4)
N_10 C_9 CA_9 114.2(3)
N_9 CA_9 C_9 109.4(3)
N_9 CA_9 CB_9 110.4(3)
C_9 CA_9 CB_9 112.5(3)
N_9 CA_9 HA_9 108.1
C_9 CA_9 HA_9 108.1
CB_9 CA_9 HA_9 108.1
C_8 N_9 CA_9 122.2(3)
C_8 N_9 H_9 118.9
CA_9 N_9 H_9 118.9
CG_9 CB_9 CA_9 109.7(3)
CG_9 CB_9 HBA_9 109.7
CA_9 CB_9 HBA_9 109.7
CG_9 CB_9 HBB_9 109.7
CA_9 CB_9 HBB_9 109.7
HBA_9 CB_9 HBB_9 108.2
CD2_9 CG_9 CD1_9 118.5(5)
CD2_9 CG_9 CB_9 121.8(4)
CD1_9 CG_9 CB_9 119.6(5)
CE1_9 CD1_9 CG_9 121.1(6)
CE1_9 CD1_9 HD1_9 119.5
CG_9 CD1_9 HD1_9 119.5
CD1_9 CE1_9 CZ_9 120.5(5)
CD1_9 CE1_9 HE1_9 119.7
CZ_9 CE1_9 HE1_9 119.7
CE2_9 CZ_9 CE1_9 119.0(6)
CE2_9 CZ_9 HZ_9 120.5
CE1_9 CZ_9 HZ_9 120.5
CZ_9 CE2_9 CD2_9 120.9(7)
CZ_9 CE2_9 HE2_9 119.6
CD2_9 CE2_9 HE2_9 119.6
CG_9 CD2_9 CE2_9 119.9(6)
CG_9 CD2_9 HD2_9 120.0
CE2_9 CD2_9 HD2_9 120.0
O_10 C_10 N_11 122.5(3)
O_10 C_10 CA_10 122.6(3)
N_11 C_10 CA_10 114.9(3)
NT_10 CA_10 C_10 114.4(3)
NT_10 CA_10 HAA_10 108.7
C_10 CA_10 HAA_10 108.7
NT_10 CA_10 HAB_10 108.7
C_10 CA_10 HAB_10 108.7
HAA_10 CA_10 HAB_10 107.6
CA_10 NT_10 CB_10 120.6(3)
CA_10 NT_10 S1_10 121.1(3)
CB_10 NT_10 S1_10 117.1(3)
NT_10 CB_10 CG_10 114.2(3)
NT_10 CB_10 HBA_10 108.7
CG_10 CB_10 HBA_10 108.7
NT_10 CB_10 HBB_10 108.7
CG_10 CB_10 HBB_10 108.7
HBA_10 CB_10 HBB_10 107.6
N_10 CG_10 CD_10 109.2(3)
N_10 CG_10 CB_10 109.9(3)
CD_10 CG_10 CB_10 110.1(4)
N_10 CG_10 HG_10 109.2
CD_10 CG_10 HG_10 109.2
CB_10 CG_10 HG_10 109.2
C_9 N_10 CG_10 126.6(3)
C_9 N_10 H_10 116.7
CG_10 N_10 H_10 116.7
CG_10 CD_10 HDA_10 109.5
CG_10 CD_10 HDB_10 109.5
HDA_10 CD_10 HDB_10 109.5
CG_10 CD_10 HDC_10 109.5
HDA_10 CD_10 HDC_10 109.5
HDB_10 CD_10 HDC_10 109.5
O2_10 S1_10 O3_10 120.1(2)
O2_10 S1_10 NT_10 107.44(19)
O3_10 S1_10 NT_10 106.5(2)
O2_10 S1_10 C4_10 106.2(2)
O3_10 S1_10 C4_10 107.7(2)
NT_10 S1_10 C4_10 108.5(2)
C9_10 C4_10 C5_10 120.8(5)
C9_10 C4_10 S1_10 120.0(4)
C5_10 C4_10 S1_10 119.1(4)
C6_10 C5_10 C4_10 119.7(4)
C6_10 C5_10 H5_10 120.2
C4_10 C5_10 H5_10 120.2
C7_10 C6_10 C5_10 118.8(5)
C7_10 C6_10 H6_10 120.6
C5_10 C6_10 H6_10 120.6
C6_10 C7_10 C8_10 122.1(6)
C6_10 C7_10 Cl10_10 118.9(4)
C8_10 C7_10 Cl10_10 119.0(5)
C9_10 C8_10 C7_10 118.7(6)
C9_10 C8_10 H8_10 120.7
C7_10 C8_10 H8_10 120.7
C4_10 C9_10 C8_10 119.9(5)
C4_10 C9_10 H9_10 120.0
C8_10 C9_10 H9_10 120.0
O_11 C_11 N_12 123.6(4)
O_11 C_11 CA_11 118.9(3)
N_12 C_11 CA_11 117.5(3)
N_11 CA_11 C_11 111.6(3)
N_11 CA_11 CB_11 111.0(3)
C_11 CA_11 CB_11 111.0(3)
N_11 CA_11 HA_11 107.7
C_11 CA_11 HA_11 107.7
CB_11 CA_11 HA_11 107.7
C_10 N_11 CA_11 118.6(3)
C_10 N_11 H_11 120.7
CA_11 N_11 H_11 120.7
CA_11 CB_11 HBA_11 109.5
CA_11 CB_11 HBB_11 109.5
HBA_11 CB_11 HBB_11 109.5
CA_11 CB_11 HBC_11 109.5
HBA_11 CB_11 HBC_11 109.5
HBB_11 CB_11 HBC_11 109.5
O_12 C_12 N_13 123.3(4)
O_12 C_12 CA_12 121.3(4)
N_13 C_12 CA_12 115.4(4)
N_12 CA_12 C_12 110.3(3)
N_12 CA_12 CB_12 111.6(3)
C_12 CA_12 CB_12 108.8(3)
N_12 CA_12 HA_12 108.7
C_12 CA_12 HA_12 108.7
CB_12 CA_12 HA_12 108.7
C_11 N_12 CA_12 122.7(3)
C_11 N_12 H_12 118.7
CA_12 N_12 H_12 118.7
CG_12 CB_12 CA_12 111.4(3)
CG_12 CB_12 HBA_12 109.3
CA_12 CB_12 HBA_12 109.3
CG_12 CB_12 HBB_12 109.3
CA_12 CB_12 HBB_12 109.3
HBA_12 CB_12 HBB_12 108.0
CD1_12 CG_12 CD2_12 119.0(4)
CD1_12 CG_12 CB_12 121.1(4)
CD2_12 CG_12 CB_12 119.8(4)
CE1_12 CD1_12 CG_12 120.4(4)
CE1_12 CD1_12 HD1_12 119.8
CG_12 CD1_12 HD1_12 119.8
CD1_12 CE1_12 CZ_12 120.3(4)
CD1_12 CE1_12 HE1_12 119.8
CZ_12 CE1_12 HE1_12 119.8
CE2_12 CZ_12 CE1_12 119.5(4)
CE2_12 CZ_12 HZ_12 120.2
CE1_12 CZ_12 HZ_12 120.2
CD2_12 CE2_12 CZ_12 119.9(4)
CD2_12 CE2_12 HE2_12 120.0
CZ_12 CE2_12 HE2_12 120.0
CE2_12 CD2_12 CG_12 120.8(4)
CE2_12 CD2_12 HD2_12 119.6
CG_12 CD2_12 HD2_12 119.6
C_12 N_13 HA_13 120.0
C_12 N_13 HB_13 120.0
HA_13 N_13 HB_13 120.0
C15_14 O11_14 C12_14 107.8(6)
C13_14 C12_14 O11_14 110.2(8)
C13_14 C12_14 H12A_14 109.6
O11_14 C12_14 H12A_14 109.6
C13_14 C12_14 H12B_14 109.6
O11_14 C12_14 H12B_14 109.6
H12A_14 C12_14 H12B_14 108.1
C12_14 C13_14 C14_14 104.9(7)
C12_14 C13_14 H13A_14 110.8
C14_14 C13_14 H13A_14 110.8
C12_14 C13_14 H13B_14 110.8
C14_14 C13_14 H13B_14 110.8
H13A_14 C13_14 H13B_14 108.9
C15_14 C14_14 C13_14 106.5(7)
C15_14 C14_14 H14A_14 110.4
C13_14 C14_14 H14A_14 110.4
C15_14 C14_14 H14B_14 110.4
C13_14 C14_14 H14B_14 110.4
H14A_14 C14_14 H14B_14 108.6
O11_14 C15_14 C14_14 107.0(7)
O11_14 C15_14 H15A_14 110.3
C14_14 C15_14 H15A_14 110.3
O11_14 C15_14 H15B_14 110.3
C14_14 C15_14 H15B_14 110.3
H15A_14 C15_14 H15B_14 108.6
C15_15 O11_15 C12_15 96.8(10)
C13_15 C12_15 O11_15 111.6(11)
C13_15 C12_15 H12A_15 109.3
O11_15 C12_15 H12A_15 109.3
C13_15 C12_15 H12B_15 109.3
O11_15 C12_15 H12B_15 109.3
H12A_15 C12_15 H12B_15 108.0
C12_15 C13_15 C14_15 96.9(11)
C12_15 C13_15 H13A_15 112.4
C14_15 C13_15 H13A_15 112.4
C12_15 C13_15 H13B_15 112.4
C14_15 C13_15 H13B_15 112.4
H13A_15 C13_15 H13B_15 109.9
C13_15 C14_15 C15_15 106.0(10)
C13_15 C14_15 H14A_15 110.5
C15_15 C14_15 H14A_15 110.5
C13_15 C14_15 H14B_15 110.5
C15_15 C14_15 H14B_15 110.5
H14A_15 C14_15 H14B_15 108.7
O11_15 C15_15 C14_15 111.9(11)
O11_15 C15_15 H15A_15 109.2
C14_15 C15_15 H15A_15 109.2
O11_15 C15_15 H15B_15 109.2
C14_15 C15_15 H15B_15 109.2
H15A_15 C15_15 H15B_15 107.9
C12_16 O11_16 C15_16 100(2)
O11_16 C12_16 C13_16 114(2)
O11_16 C12_16 H12A_16 108.8
C13_16 C12_16 H12A_16 108.8
O11_16 C12_16 H12B_16 108.8
C13_16 C12_16 H12B_16 108.8
H12A_16 C12_16 H12B_16 107.7
C14_16 C13_16 C12_16 105(2)
C14_16 C13_16 H13A_16 110.7
C12_16 C13_16 H13A_16 110.7
C14_16 C13_16 H13B_16 110.7
C12_16 C13_16 H13B_16 110.7
H13A_16 C13_16 H13B_16 108.8
C13_16 C14_16 C15_16 103(2)
C13_16 C14_16 H14A_16 111.1
C15_16 C14_16 H14A_16 111.1
C13_16 C14_16 H14B_16 111.1
C15_16 C14_16 H14B_16 111.1
H14A_16 C14_16 H14B_16 109.1
O11_16 C15_16 C14_16 113(2)
O11_16 C15_16 H15A_16 109.1
C14_16 C15_16 H15A_16 109.1
O11_16 C15_16 H15B_16 109.1
C14_16 C15_16 H15B_16 109.1
H15A_16 C15_16 H15B_16 107.8
N201_17 C202_17 C203_17 168.7(10)
C202_17 C203_17 H20A_17 109.5
C202_17 C203_17 H20B_17 109.5
H20A_17 C203_17 H20B_17 109.5
C202_17 C203_17 H20C_17 109.5
H20A_17 C203_17 H20C_17 109.5
H20B_17 C203_17 H20C_17 109.5
C12_18 O11_18 C15_18 119(2)
O11_18 C12_18 C13_18 99(2)
O11_18 C12_18 H12A_18 111.9
C13_18 C12_18 H12A_18 111.9
O11_18 C12_18 H12B_18 111.9
C13_18 C12_18 H12B_18 111.9
H12A_18 C12_18 H12B_18 109.6
C14_18 C13_18 C12_18 98(2)
C14_18 C13_18 H13A_18 112.1
C12_18 C13_18 H13A_18 112.1
C14_18 C13_18 H13B_18 112.1
C12_18 C13_18 H13B_18 112.1
H13A_18 C13_18 H13B_18 109.8
C15_18 C14_18 C13_18 105(3)
C15_18 C14_18 H14A_18 110.8
C13_18 C14_18 H14A_18 110.8
C15_18 C14_18 H14B_18 110.8
C13_18 C14_18 H14B_18 110.8
H14A_18 C14_18 H14B_18 108.9
O11_18 C15_18 C14_18 98(2)
O11_18 C15_18 H15A_18 112.1
C14_18 C15_18 H15A_18 112.1
O11_18 C15_18 H15B_18 112.1
C14_18 C15_18 H15B_18 112.1
H15A_18 C15_18 H15B_18 109.7
C12_19 O11_19 C15_19 104(2)
O11_19 C12_19 C13_19 103(2)
O11_19 C12_19 H12A_19 111.3
C13_19 C12_19 H12A_19 111.3
O11_19 C12_19 H12B_19 111.3
C13_19 C12_19 H12B_19 111.3
H12A_19 C12_19 H12B_19 109.2
C12_19 C13_19 C14_19 89(2)
C12_19 C13_19 H13A_19 113.8
C14_19 C13_19 H13A_19 113.8
C12_19 C13_19 H13B_19 113.8
C14_19 C13_19 H13B_19 113.8
H13A_19 C13_19 H13B_19 111.0
C15_19 C14_19 C13_19 94(3)
C15_19 C14_19 H14A_19 112.9
C13_19 C14_19 H14A_19 112.9
C15_19 C14_19 H14B_19 112.9
C13_19 C14_19 H14B_19 112.9
H14A_19 C14_19 H14B_19 110.3
O11_19 C15_19 C14_19 101(2)
O11_19 C15_19 H15A_19 111.5
C14_19 C15_19 H15A_19 111.5
O11_19 C15_19 H15B_19 111.5
C14_19 C15_19 H15B_19 111.5
H15A_19 C15_19 H15B_19 109.3

loop_
_geom_bond_atom_site_label_1
_geom_bond_atom_site_label_2
_geom_bond_distance
O_1 C_1 1.226(5)
C_1 N_2 1.346(6)
C_1 CA_1 1.501(7)
CA_1 HAA_1 0.9800
CA_1 HAB_1 0.9800
CA_1 HAC_1 0.9800
O_2 C_2 1.239(4)
C_2 N14_3 1.327(5)
C_2 CA_2 1.532(5)
CA_2 N_2 1.459(5)
CA_2 CB_2 1.530(6)
CA_2 HA_2 1.0000
N_2 H_2 0.8800
CB_2 HBA_2 0.9800
CB_2 HBB_2 0.9800
CB_2 HBC_2 0.9800
O_3 C_3 1.234(5)
C_3 N_4 1.325(5)
C_3 CA_3 1.531(5)
CA_3 N14_3 1.460(5)
CA_3 CB_3 1.529(6)
CA_3 HA_3 1.0000
N14_3 H14_3 0.8800
CB_3 CG_3 1.521(6)
CB_3 HBA_3 0.9900
CB_3 HBB_3 0.9900
CG_3 CD1_3 1.377(6)
CG_3 CD2_3 1.386(6)
CD1_3 CE1_3 1.387(7)
CD1_3 HD1_3 0.9500
CE1_3 CZ_3 1.391(7)
CE1_3 HE1_3 0.9500
CZ_3 CE2_3 1.377(7)
CZ_3 HZ_3 0.9500
CE2_3 CD2_3 1.388(6)
CE2_3 HE2_3 0.9500
CD2_3 HD2_3 0.9500
O_4 C_4 1.228(5)
C_4 N_5 1.348(5)
C_4 CA_4 1.529(6)
CA_4 NT_4 1.447(6)
CA_4 HAA_4 0.9900
CA_4 HAB_4 0.9900
NT_4 CB_4 1.475(6)
NT_4 S1_4 1.633(4)
CB_4 CG_4 1.526(7)
CB_4 HBA_4 0.9900
CB_4 HBB_4 0.9900
CG_4 N_4 1.466(5)
CG_4 CD_4 1.519(7)
CG_4 HG_4 1.0000
N_4 H_4 0.8800
CD_4 HDA_4 0.9800
CD_4 HDB_4 0.9800
CD_4 HDC_4 0.9800
S1_4 O2_4 1.423(5)
S1_4 O3_4 1.436(5)
S1_4 C4_4 1.752(7)
C4_4 C5_4 1.395(9)
C4_4 C9_4 1.399(9)
C5_4 C6_4 1.395(13)
C5_4 H5_4 0.9500
C6_4 C7_4 1.376(13)
C6_4 H6_4 0.9500
C7_4 C8_4 1.364(9)
C7_4 Cl10_4 1.738(9)
C8_4 C9_4 1.369(8)
C8_4 H8_4 0.9500
C9_4 H9_4 0.9500
O_5 C_5 1.228(5)
C_5 N_6 1.336(5)
C_5 CA_5 1.523(5)
CA_5 N_5 1.449(5)
CA_5 CB_5 1.522(6)
CA_5 HA_5 1.0000
N_5 H_5 0.8800
CB_5 HBA_5 0.9800
CB_5 HBB_5 0.9800
CB_5 HBC_5 0.9800
O_6 C_6 1.240(4)
C_6 N_7 1.331(5)
C_6 CA_6 1.518(5)
CA_6 N_6 1.447(5)
CA_6 CB_6 1.544(5)
CA_6 HA_6 1.0000
N_6 H_6 0.8800
CB_6 CG_6 1.505(5)
CB_6 HBA_6 0.9900
CB_6 HBB_6 0.9900
CG_6 CD2_6 1.393(6)
CG_6 CD1_6 1.395(6)
CD1_6 CE1_6 1.385(7)
CD1_6 HD1_6 0.9500
CE1_6 CZ_6 1.391(8)
CE1_6 HE1_6 0.9500
CZ_6 CE2_6 1.382(8)
CZ_6 HZ_6 0.9500
CE2_6 CD2_6 1.371(7)
CE2_6 HE2_6 0.9500
CD2_6 HD2_6 0.9500
O_7 C_7 1.218(5)
C_7 N_8 1.337(5)
C_7 CA_7 1.532(5)
CA_7 NT_7 1.454(5)
CA_7 HAA_7 0.9900
CA_7 HAB_7 0.9900
NT_7 CB_7 1.464(6)
NT_7 S1_7 1.629(4)
CB_7 CG_7 1.530(6)
CB_7 HBA_7 0.9900
CB_7 HBB_7 0.9900
CG_7 N_7 1.462(5)
CG_7 CD_7 1.537(7)
CG_7 HG_7 1.0000
N_7 H_7 0.8800
CD_7 HDA_7 0.9800
CD_7 HDB_7 0.9800
CD_7 HDC_7 0.9800
S1_7 O3_7 1.430(4)
S1_7 O2_7 1.434(4)
S1_7 C4_7 1.772(4)
C4_7 C9_7 1.382(7)
C4_7 C5_7 1.389(7)
C5_7 C6_7 1.387(7)
C5_7 H5_7 0.9500
C6_7 C7_7 1.376(7)
C6_7 H6_7 0.9500
C7_7 C8_7 1.367(7)
C7_7 Cl10_7 1.749(4)
C8_7 C9_7 1.389(6)
C8_7 H8_7 0.9500
C9_7 H9_7 0.9500
O_8 C_8 1.229(4)
C_8 N_9 1.341(5)
C_8 CA_8 1.525(6)
CA_8 N_8 1.462(5)
CA_8 CB_8 1.534(6)
CA_8 HA_8 1.0000
N_8 H_8 0.8800
CB_8 HBA_8 0.9800
CB_8 HBB_8 0.9800
CB_8 HBC_8 0.9800
O_9 C_9 1.237(5)
C_9 N_10 1.335(5)
C_9 CA_9 1.520(5)
CA_9 N_9 1.451(5)
CA_9 CB_9 1.545(5)
CA_9 HA_9 1.0000
N_9 H_9 0.8800
CB_9 CG_9 1.498(7)
CB_9 HBA_9 0.9900
CB_9 HBB_9 0.9900
CG_9 CD2_9 1.376(9)
CG_9 CD1_9 1.393(7)
CD1_9 CE1_9 1.369(8)
CD1_9 HD1_9 0.9500
CE1_9 CZ_9 1.383(11)
CE1_9 HE1_9 0.9500
CZ_9 CE2_9 1.366(9)
CZ_9 HZ_9 0.9500
CE2_9 CD2_9 1.403(10)
CE2_9 HE2_9 0.9500
CD2_9 HD2_9 0.9500
O_10 C_10 1.226(5)
C_10 N_11 1.341(5)
C_10 CA_10 1.518(5)
CA_10 NT_10 1.456(5)
CA_10 HAA_10 0.9900
CA_10 HAB_10 0.9900
NT_10 CB_10 1.473(5)
NT_10 S1_10 1.626(4)
CB_10 CG_10 1.532(6)
CB_10 HBA_10 0.9900
CB_10 HBB_10 0.9900
CG_10 N_10 1.460(5)
CG_10 CD_10 1.526(6)
CG_10 HG_10 1.0000
N_10 H_10 0.8800
CD_10 HDA_10 0.9800
CD_10 HDB_10 0.9800
CD_10 HDC_10 0.9800
S1_10 O2_10 1.426(3)
S1_10 O3_10 1.432(3)
S1_10 C4_10 1.771(5)
C4_10 C9_10 1.381(7)
C4_10 C5_10 1.390(6)
C5_10 C6_10 1.389(7)
C5_10 H5_10 0.9500
C6_10 C7_10 1.377(8)
C6_10 H6_10 0.9500
C7_10 C8_10 1.389(9)
C7_10 Cl10_10 1.744(6)
C8_10 C9_10 1.386(9)
C8_10 H8_10 0.9500
C9_10 H9_10 0.9500
O_11 C_11 1.234(4)
C_11 N_12 1.334(5)
C_11 CA_11 1.525(5)
CA_11 N_11 1.464(5)
CA_11 CB_11 1.530(6)
CA_11 HA_11 1.0000
N_11 H_11 0.8800
CB_11 HBA_11 0.9800
CB_11 HBB_11 0.9800
CB_11 HBC_11 0.9800
O_12 C_12 1.220(5)
C_12 N_13 1.324(6)
C_12 CA_12 1.524(6)
CA_12 N_12 1.445(5)
CA_12 CB_12 1.537(6)
CA_12 HA_12 1.0000
N_12 H_12 0.8800
CB_12 CG_12 1.517(6)
CB_12 HBA_12 0.9900
CB_12 HBB_12 0.9900
CG_12 CD1_12 1.385(6)
CG_12 CD2_12 1.389(6)
CD1_12 CE1_12 1.382(7)
CD1_12 HD1_12 0.9500
CE1_12 CZ_12 1.387(7)
CE1_12 HE1_12 0.9500
CZ_12 CE2_12 1.384(7)
CZ_12 HZ_12 0.9500
CE2_12 CD2_12 1.381(7)
CE2_12 HE2_12 0.9500
CD2_12 HD2_12 0.9500
N_13 HA_13 0.8800
N_13 HB_13 0.8800
O11_14 C15_14 1.395(10)
O11_14 C12_14 1.427(11)
C12_14 C13_14 1.420(11)
C12_14 H12A_14 0.9900
C12_14 H12B_14 0.9900
C13_14 C14_14 1.494(13)
C13_14 H13A_14 0.9900
C13_14 H13B_14 0.9900
C14_14 C15_14 1.470(10)
C14_14 H14A_14 0.9900
C14_14 H14B_14 0.9900
C15_14 H15A_14 0.9900
C15_14 H15B_14 0.9900
O11_15 C15_15 1.372(12)
O11_15 C12_15 1.494(12)
C12_15 C13_15 1.488(12)
C12_15 H12A_15 0.9900
C12_15 H12B_15 0.9900
C13_15 C14_15 1.504(12)
C13_15 H13A_15 0.9900
C13_15 H13B_15 0.9900
C14_15 C15_15 1.524(12)
C14_15 H14A_15 0.9900
C14_15 H14B_15 0.9900
C15_15 H15A_15 0.9900
C15_15 H15B_15 0.9900
O11_16 C12_16 1.42(2)
O11_16 C15_16 1.44(3)
C12_16 C13_16 1.50(2)
C12_16 H12A_16 0.9900
C12_16 H12B_16 0.9900
C13_16 C14_16 1.45(3)
C13_16 H13A_16 0.9900
C13_16 H13B_16 0.9900
C14_16 C15_16 1.50(3)
C14_16 H14A_16 0.9900
C14_16 H14B_16 0.9900
C15_16 H15A_16 0.9900
C15_16 H15B_16 0.9900
N201_17 C202_17 1.1541(14)
C202_17 C203_17 1.4539(14)
C203_17 H20A_17 0.9800
C203_17 H20B_17 0.9800
C203_17 H20C_17 0.9800
O11_18 C12_18 1.35(2)
O11_18 C15_18 1.39(2)
C12_18 C13_18 1.53(3)
C12_18 H12A_18 0.9900
C12_18 H12B_18 0.9900
C13_18 C14_18 1.50(3)
C13_18 H13A_18 0.9900
C13_18 H13B_18 0.9900
C14_18 C15_18 1.49(3)
C14_18 H14A_18 0.9900
C14_18 H14B_18 0.9900
C15_18 H15A_18 0.9900
C15_18 H15B_18 0.9900
O11_19 C12_19 1.44(2)
O11_19 C15_19 1.45(3)
C12_19 C13_19 1.49(2)
C12_19 H12A_19 0.9900
C12_19 H12B_19 0.9900
C13_19 C14_19 1.55(3)
C13_19 H13A_19 0.9900
C13_19 H13B_19 0.9900
C14_19 C15_19 1.52(3)
C14_19 H14A_19 0.9900
C14_19 H14B_19 0.9900
C15_19 H15A_19 0.9900
C15_19 H15B_19 0.9900

loop_
_geom_torsion_atom_site_label_1
_geom_torsion_atom_site_label_2
_geom_torsion_atom_site_label_3
_geom_torsion_atom_site_label_4
_geom_torsion
O_2 C_2 CA_2 N_2 143.3(4)
N14_3 C_2 CA_2 N_2 -39.3(5)
O_2 C_2 CA_2 CB_2 -93.1(4)
N14_3 C_2 CA_2 CB_2 84.3(4)
O_1 C_1 N_2 CA_2 -0.2(7)
CA_1 C_1 N_2 CA_2 178.6(4)
CB_2 CA_2 N_2 C_1 168.6(4)
C_2 CA_2 N_2 C_1 -68.6(5)
O_3 C_3 CA_3 N14_3 -54.2(6)
N_4 C_3 CA_3 N14_3 125.1(4)
O_3 C_3 CA_3 CB_3 66.2(5)
N_4 C_3 CA_3 CB_3 -114.6(4)
O_2 C_2 N14_3 CA_3 6.1(6)
CA_2 C_2 N14_3 CA_3 -171.2(3)
CB_3 CA_3 N14_3 C_2 120.8(4)
C_3 CA_3 N14_3 C_2 -120.0(4)
N14_3 CA_3 CB_3 CG_3 -52.9(4)
C_3 CA_3 CB_3 CG_3 -171.8(3)
CA_3 CB_3 CG_3 CD1_3 139.1(4)
CA_3 CB_3 CG_3 CD2_3 -41.1(5)
CD2_3 CG_3 CD1_3 CE1_3 -0.4(7)
CB_3 CG_3 CD1_3 CE1_3 179.4(4)
CG_3 CD1_3 CE1_3 CZ_3 1.2(8)
CD1_3 CE1_3 CZ_3 CE2_3 -0.9(8)
CE1_3 CZ_3 CE2_3 CD2_3 -0.1(7)
CD1_3 CG_3 CD2_3 CE2_3 -0.6(6)
CB_3 CG_3 CD2_3 CE2_3 179.6(4)
CZ_3 CE2_3 CD2_3 CG_3 0.9(7)
O_4 C_4 CA_4 NT_4 7.9(6)
N_5 C_4 CA_4 NT_4 -172.3(4)
C_4 CA_4 NT_4 CB_4 59.0(6)
C_4 CA_4 NT_4 S1_4 -95.3(4)
CA_4 NT_4 CB_4 CG_4 80.1(5)
S1_4 NT_4 CB_4 CG_4 -124.8(4)
NT_4 CB_4 CG_4 N_4 -77.1(4)
NT_4 CB_4 CG_4 CD_4 161.3(4)
O_3 C_3 N_4 CG_4 -2.1(7)
CA_3 C_3 N_4 CG_4 178.8(4)
CD_4 CG_4 N_4 C_3 -122.6(5)
CB_4 CG_4 N_4 C_3 115.5(5)
CA_4 NT_4 S1_4 O2_4 -156.6(4)
CB_4 NT_4 S1_4 O2_4 48.5(4)
CA_4 NT_4 S1_4 O3_4 -26.8(5)
CB_4 NT_4 S1_4 O3_4 178.3(4)
CA_4 NT_4 S1_4 C4_4 88.4(4)
CB_4 NT_4 S1_4 C4_4 -66.6(4)
O2_4 S1_4 C4_4 C5_4 159.1(5)
O3_4 S1_4 C4_4 C5_4 28.4(6)
NT_4 S1_4 C4_4 C5_4 -86.2(5)
O2_4 S1_4 C4_4 C9_4 -23.1(5)
O3_4 S1_4 C4_4 C9_4 -153.9(4)
NT_4 S1_4 C4_4 C9_4 91.6(4)
C9_4 C4_4 C5_4 C6_4 -0.7(9)
S1_4 C4_4 C5_4 C6_4 177.0(5)
C4_4 C5_4 C6_4 C7_4 -0.4(10)
C5_4 C6_4 C7_4 C8_4 2.2(10)
C5_4 C6_4 C7_4 Cl10_4 -179.2(5)
C6_4 C7_4 C8_4 C9_4 -2.9(9)
Cl10_4 C7_4 C8_4 C9_4 178.5(4)
C7_4 C8_4 C9_4 C4_4 1.7(8)
C5_4 C4_4 C9_4 C8_4 0.1(8)
S1_4 C4_4 C9_4 C8_4 -177.7(4)
O_5 C_5 CA_5 N_5 140.5(4)
N_6 C_5 CA_5 N_5 -40.6(5)
O_5 C_5 CA_5 CB_5 -96.1(4)
N_6 C_5 CA_5 CB_5 82.8(4)
O_4 C_4 N_5 CA_5 2.3(6)
CA_4 C_4 N_5 CA_5 -177.5(3)
CB_5 CA_5 N_5 C_4 175.6(3)
C_5 CA_5 N_5 C_4 -60.3(5)
O_6 C_6 CA_6 N_6 -48.4(4)
N_7 C_6 CA_6 N_6 131.5(3)
O_6 C_6 CA_6 CB_6 75.9(4)
N_7 C_6 CA_6 CB_6 -104.3(4)
O_5 C_5 N_6 CA_6 0.5(6)
CA_5 C_5 N_6 CA_6 -178.3(3)
C_6 CA_6 N_6 C_5 -110.8(4)
CB_6 CA_6 N_6 C_5 124.5(3)
N_6 CA_6 CB_6 CG_6 -71.9(4)
C_6 CA_6 CB_6 CG_6 164.1(3)
CA_6 CB_6 CG_6 CD2_6 87.0(4)
CA_6 CB_6 CG_6 CD1_6 -87.5(4)
CD2_6 CG_6 CD1_6 CE1_6 -1.1(6)
CB_6 CG_6 CD1_6 CE1_6 173.6(4)
CG_6 CD1_6 CE1_6 CZ_6 -0.1(7)
CD1_6 CE1_6 CZ_6 CE2_6 0.3(7)
CE1_6 CZ_6 CE2_6 CD2_6 0.8(8)
CZ_6 CE2_6 CD2_6 CG_6 -2.0(8)
CD1_6 CG_6 CD2_6 CE2_6 2.1(6)
CB_6 CG_6 CD2_6 CE2_6 -172.4(4)
O_7 C_7 CA_7 NT_7 12.9(6)
N_8 C_7 CA_7 NT_7 -168.1(4)
C_7 CA_7 NT_7 CB_7 61.3(5)
C_7 CA_7 NT_7 S1_7 -100.5(4)
CA_7 NT_7 CB_7 CG_7 78.0(5)
S1_7 NT_7 CB_7 CG_7 -119.6(3)
NT_7 CB_7 CG_7 N_7 -79.7(5)
NT_7 CB_7 CG_7 CD_7 160.5(4)
O_6 C_6 N_7 CG_7 -4.2(6)
CA_6 C_6 N_7 CG_7 175.9(3)
CB_7 CG_7 N_7 C_6 122.1(4)
CD_7 CG_7 N_7 C_6 -117.3(4)
CA_7 NT_7 S1_7 O3_7 -153.9(3)
CB_7 NT_7 S1_7 O3_7 43.9(4)
CA_7 NT_7 S1_7 O2_7 -24.1(4)
CB_7 NT_7 S1_7 O2_7 173.7(3)
CA_7 NT_7 S1_7 C4_7 91.8(3)
CB_7 NT_7 S1_7 C4_7 -70.4(4)
O3_7 S1_7 C4_7 C9_7 -14.3(4)
O2_7 S1_7 C4_7 C9_7 -145.2(3)
NT_7 S1_7 C4_7 C9_7 99.9(4)
O3_7 S1_7 C4_7 C5_7 169.1(4)
O2_7 S1_7 C4_7 C5_7 38.2(4)
NT_7 S1_7 C4_7 C5_7 -76.6(4)
C9_7 C4_7 C5_7 C6_7 -0.6(6)
S1_7 C4_7 C5_7 C6_7 175.9(3)
C4_7 C5_7 C6_7 C7_7 -0.5(6)
C5_7 C6_7 C7_7 C8_7 1.5(6)
C5_7 C6_7 C7_7 Cl10_7 -178.9(3)
C6_7 C7_7 C8_7 C9_7 -1.3(6)
Cl10_7 C7_7 C8_7 C9_7 179.1(3)
C5_7 C4_7 C9_7 C8_7 0.8(6)
S1_7 C4_7 C9_7 C8_7 -175.7(3)
C7_7 C8_7 C9_7 C4_7 0.1(6)
O_8 C_8 CA_8 N_8 145.3(3)
N_9 C_8 CA_8 N_8 -36.1(4)
O_8 C_8 CA_8 CB_8 -90.8(4)
N_9 C_8 CA_8 CB_8 87.8(4)
O_7 C_7 N_8 CA_8 2.1(6)
CA_7 C_7 N_8 CA_8 -176.9(3)
C_8 CA_8 N_8 C_7 -62.2(5)
CB_8 CA_8 N_8 C_7 174.5(4)
O_9 C_9 CA_9 N_9 -51.2(5)
N_10 C_9 CA_9 N_9 127.8(3)
O_9 C_9 CA_9 CB_9 71.9(5)
N_10 C_9 CA_9 CB_9 -109.1(4)
O_8 C_8 N_9 CA_9 0.6(6)
CA_8 C_8 N_9 CA_9 -177.9(3)
C_9 CA_9 N_9 C_8 -113.8(4)
CB_9 CA_9 N_9 C_8 121.9(4)
N_9 CA_9 CB_9 CG_9 -64.4(5)
C_9 CA_9 CB_9 CG_9 173.1(4)
CA_9 CB_9 CG_9 CD2_9 103.8(6)
CA_9 CB_9 CG_9 CD1_9 -71.9(6)
CD2_9 CG_9 CD1_9 CE1_9 -0.7(8)
CB_9 CG_9 CD1_9 CE1_9 175.1(5)
CG_9 CD1_9 CE1_9 CZ_9 -2.1(9)
CD1_9 CE1_9 CZ_9 CE2_9 3.2(12)
CE1_9 CZ_9 CE2_9 CD2_9 -1.5(14)
CD1_9 CG_9 CD2_9 CE2_9 2.4(10)
CB_9 CG_9 CD2_9 CE2_9 -173.3(7)
CZ_9 CE2_9 CD2_9 CG_9 -1.3(14)
O_10 C_10 CA_10 NT_10 15.3(5)
N_11 C_10 CA_10 NT_10 -165.3(3)
C_10 CA_10 NT_10 CB_10 65.8(5)
C_10 CA_10 NT_10 S1_10 -101.8(4)
CA_10 NT_10 CB_10 CG_10 74.7(4)
S1_10 NT_10 CB_10 CG_10 -117.2(3)
NT_10 CB_10 CG_10 N_10 -79.3(4)
NT_10 CB_10 CG_10 CD_10 160.4(3)
O_9 C_9 N_10 CG_10 -5.4(6)
CA_9 C_9 N_10 CG_10 175.6(3)
CD_10 CG_10 N_10 C_9 -114.1(4)
CB_10 CG_10 N_10 C_9 125.1(4)
CA_10 NT_10 S1_10 O2_10 -147.9(3)
CB_10 NT_10 S1_10 O2_10 44.0(3)
CA_10 NT_10 S1_10 O3_10 -18.0(4)
CB_10 NT_10 S1_10 O3_10 174.0(3)
CA_10 NT_10 S1_10 C4_10 97.7(3)
CB_10 NT_10 S1_10 C4_10 -70.4(3)
O2_10 S1_10 C4_10 C9_10 -7.8(5)
O3_10 S1_10 C4_10 C9_10 -137.7(4)
NT_10 S1_10 C4_10 C9_10 107.4(5)
O2_10 S1_10 C4_10 C5_10 171.6(4)
O3_10 S1_10 C4_10 C5_10 41.7(4)
NT_10 S1_10 C4_10 C5_10 -73.2(4)
C9_10 C4_10 C5_10 C6_10 -0.5(7)
S1_10 C4_10 C5_10 C6_10 -179.9(4)
C4_10 C5_10 C6_10 C7_10 1.4(8)
C5_10 C6_10 C7_10 C8_10 -1.1(10)
C5_10 C6_10 C7_10 Cl10_10 177.6(4)
C6_10 C7_10 C8_10 C9_10 0.1(12)
Cl10_10 C7_10 C8_10 C9_10 -178.7(6)
C5_10 C4_10 C9_10 C8_10 -0.5(9)
S1_10 C4_10 C9_10 C8_10 178.8(6)
C7_10 C8_10 C9_10 C4_10 0.8(12)
O_11 C_11 CA_11 N_11 138.6(3)
N_12 C_11 CA_11 N_11 -43.1(5)
O_11 C_11 CA_11 CB_11 -97.0(4)
N_12 C_11 CA_11 CB_11 81.2(4)
O_10 C_10 N_11 CA_11 1.3(5)
CA_10 C_10 N_11 CA_11 -178.2(3)
C_11 CA_11 N_11 C_10 -61.1(4)
CB_11 CA_11 N_11 C_10 174.5(3)
O_12 C_12 CA_12 N_12 -48.1(6)
N_13 C_12 CA_12 N_12 133.6(5)
O_12 C_12 CA_12 CB_12 74.6(5)
N_13 C_12 CA_12 CB_12 -103.7(5)
O_11 C_11 N_12 CA_12 -4.0(6)
CA_11 C_11 N_12 CA_12 177.9(3)
C_12 CA_12 N_12 C_11 -107.0(4)
CB_12 CA_12 N_12 C_11 131.9(4)
N_12 CA_12 CB_12 CG_12 -66.3(4)
C_12 CA_12 CB_12 CG_12 171.8(3)
CA_12 CB_12 CG_12 CD1_12 102.4(4)
CA_12 CB_12 CG_12 CD2_12 -74.3(5)
CD2_12 CG_12 CD1_12 CE1_12 0.3(7)
CB_12 CG_12 CD1_12 CE1_12 -176.5(4)
CG_12 CD1_12 CE1_12 CZ_12 0.8(7)
CD1_12 CE1_12 CZ_12 CE2_12 -1.0(7)
CE1_12 CZ_12 CE2_12 CD2_12 0.2(7)
CZ_12 CE2_12 CD2_12 CG_12 0.9(7)
CD1_12 CG_12 CD2_12 CE2_12 -1.1(6)
CB_12 CG_12 CD2_12 CE2_12 175.7(4)
C15_14 O11_14 C12_14 C13_14 -17.0(13)
O11_14 C12_14 C13_14 C14_14 7.0(13)
C12_14 C13_14 C14_14 C15_14 4.9(13)
C12_14 O11_14 C15_14 C14_14 19.6(12)
C13_14 C14_14 C15_14 O11_14 -15.2(12)
C15_15 O11_15 C12_15 C13_15 -43(2)
O11_15 C12_15 C13_15 C14_15 37(2)
C12_15 C13_15 C14_15 C15_15 -16(2)
C12_15 O11_15 C15_15 C14_15 29(2)
C13_15 C14_15 C15_15 O11_15 -9(3)
C15_16 O11_16 C12_16 C13_16 -14(5)
O11_16 C12_16 C13_16 C14_16 1(5)
C12_16 C13_16 C14_16 C15_16 12(5)
C12_16 O11_16 C15_16 C14_16 23(5)
C13_16 C14_16 C15_16 O11_16 -23(5)
C15_18 O11_18 C12_18 C13_18 -24(6)
O11_18 C12_18 C13_18 C14_18 39(4)
C12_18 C13_18 C14_18 C15_18 -43(5)
C12_18 O11_18 C15_18 C14_18 -3(6)
C13_18 C14_18 C15_18 O11_18 30(5)
C15_19 O11_19 C12_19 C13_19 30(5)
O11_19 C12_19 C13_19 C14_19 -59(3)
C12_19 C13_19 C14_19 C15_19 64(3)
C12_19 O11_19 C15_19 C14_19 13(5)
C13_19 C14_19 C15_19 O11_19 -49(5)
